data_4081077
loop_
_publ_author_name
'Johnson, Kevin R. D.'
'Hayes, Paul G.'

_publ_section_title
;
 Organolutetium-Mediated Dearomatization and Functionalization of
 Pyrimidine Rings
;
_journal_issue 15
_journal_name_full Organometallics
_journal_page_first 4046
_journal_paper_doi 10.1021/om400413e
_journal_volume 32
_journal_year 2013
_chemical_formula_sum 'C112 H124 Lu2 N14 O P4 Si4'
_chemical_formula_weight 2268.43
_chemical_name_systematic
; 
 ? 
;
_space_group_IT_number 2
_symmetry_cell_setting triclinic
_symmetry_space_group_name_Hall '-P 1'
_symmetry_space_group_name_H-M 'P -1'
_atom_sites_solution_hydrogens geom
_atom_sites_solution_primary direct
_atom_sites_solution_secondary difmap
_audit_creation_method SHELXL-97
_cell_angle_alpha 95.886(2)
_cell_angle_beta 103.004(2)
_cell_angle_gamma 95.355(2)
_cell_formula_units_Z 2
_cell_length_a 16.935(2)
_cell_length_b 18.699(2)
_cell_length_c 20.754(3)
_cell_measurement_reflns_used 9888
_cell_measurement_temperature 173(2)
_cell_measurement_theta_max 22.29
_cell_measurement_theta_min 2.24
_cell_volume 6323.7(14)
_computing_cell_refinement 'Bruker SAINT'
_computing_data_collection 'Bruker APEX2'
_computing_data_reduction 'Bruker SAINT'
_computing_molecular_graphics 'Bruker SHELXTL'
_computing_publication_material 'Bruker SHELXTL'
_computing_structure_refinement 'SHELXL-97 (Sheldrick, 2008)'
_computing_structure_solution 'SHELXS-97 (Sheldrick, 2008)'
_diffrn_ambient_temperature 173(2)
_diffrn_measured_fraction_theta_full 0.995
_diffrn_measured_fraction_theta_max 0.995
_diffrn_measurement_device_type 'Bruker APEX-II CCD'
_diffrn_measurement_method '\f and \w scans'
_diffrn_radiation_monochromator graphite
_diffrn_radiation_source 'fine-focus sealed tube'
_diffrn_radiation_type MoK\a
_diffrn_radiation_wavelength 0.71073
_diffrn_reflns_av_R_equivalents 0.0506
_diffrn_reflns_av_sigmaI/netI 0.0730
_diffrn_reflns_limit_h_max 21
_diffrn_reflns_limit_h_min -21
_diffrn_reflns_limit_k_max 23
_diffrn_reflns_limit_k_min -23
_diffrn_reflns_limit_l_max 26
_diffrn_reflns_limit_l_min -26
_diffrn_reflns_number 89676
_diffrn_reflns_theta_full 27.10
_diffrn_reflns_theta_max 27.10
_diffrn_reflns_theta_min 1.56
_exptl_absorpt_coefficient_mu 1.687
_exptl_absorpt_correction_T_max 0.7932
_exptl_absorpt_correction_T_min 0.5834
_exptl_absorpt_correction_type multi-scan
_exptl_absorpt_process_details 'SADABS (Bruker, 2008)'
_exptl_crystal_colour yellow
_exptl_crystal_density_diffrn 1.191
_exptl_crystal_density_method 'not measured'
_exptl_crystal_description prism
_exptl_crystal_F_000 2320
_exptl_crystal_size_max 0.36
_exptl_crystal_size_mid 0.17
_exptl_crystal_size_min 0.14
_platon_squeeze_details
;
The structure contained a severely disordered solvent molecule
in the asymmetric unit, for which no suitable model could be found. 
The electron density associated with the disordered regions was removed
using the SQUEEZE subroutine of PLATON, leaving a void of ca. 1133 A^3.
;
_refine_diff_density_max 3.124
_refine_diff_density_min -0.938
_refine_diff_density_rms 0.133
_refine_ls_extinction_method none
_refine_ls_goodness_of_fit_ref 1.012
_refine_ls_hydrogen_treatment constr
_refine_ls_matrix_type full
_refine_ls_number_parameters 1118
_refine_ls_number_reflns 27765
_refine_ls_number_restraints 38
_refine_ls_restrained_S_all 1.012
_refine_ls_R_factor_all 0.1097
_refine_ls_R_factor_gt 0.0670
_refine_ls_shift/su_max 0.115
_refine_ls_shift/su_mean 0.003
_refine_ls_structure_factor_coef Fsqd
_refine_ls_weighting_details 'calc w=1/[\s^2^(Fo^2^)+(0.1147P)^2^+0.0000P] where P=(Fo^2^+2Fc^2^)/3'
_refine_ls_weighting_scheme calc
_refine_ls_wR_factor_gt 0.1812
_refine_ls_wR_factor_ref 0.1988
_reflns_number_gt 16247
_reflns_number_total 27765
_reflns_threshold_expression >2sigma(I)
_cod_data_source_file om400413e_si_002.cif
_cod_data_source_block Compound3
_cod_depositor_comments
;
The following automatic conversions were performed:

'_symmetry_cell_setting' value 'Triclinic' changed to 'triclinic'
according to /home/saulius/struct/CIF-dictionaries/cif_core.dic
dictionary named 'cif_core.dic' version 2.4.2 from 2011-04-26.

Automatic conversion script
Id: cif_fix_values 1891 2012-01-12 08:04:46Z andrius 
;
_cod_original_sg_symbol_H-M P-1
_cod_database_code 4081077

loop_
_symmetry_equiv_pos_as_xyz
'x, y, z'
'-x, -y, -z'

loop_
_atom_site_label
_atom_site_type_symbol
_atom_site_fract_x
_atom_site_fract_y
_atom_site_fract_z
_atom_site_U_iso_or_equiv
_atom_site_adp_type
_atom_site_occupancy
_atom_site_symmetry_multiplicity
_atom_site_calc_flag
_atom_site_refinement_flags
_atom_site_disorder_assembly
_atom_site_disorder_group
Lu1 Lu 0.039691(18) 0.748254(15) 0.219741(14) 0.04951(10) Uani 1 1 d . C .
Lu2 Lu 0.228154(18) 0.851667(15) 0.306284(13) 0.04770(10) Uani 1 1 d . . .
P4 P 0.03656(12) 0.81928(11) 0.06793(9) 0.0581(5) Uani 1 1 d . E .
P2 P 0.37868(11) 0.99558(11) 0.29108(9) 0.0549(5) Uani 1 1 d . . .
C9 C 0.2866(4) 1.0226(4) 0.3891(3) 0.0454(15) Uani 1 1 d . . .
C8 C 0.3414(4) 1.0485(4) 0.3501(3) 0.0497(17) Uani 1 1 d . C .
C12 C 0.2090(4) 0.9626(4) 0.4416(3) 0.0464(15) Uani 1 1 d . . .
C1 C 0.1664(4) 0.9122(4) 0.4717(3) 0.0500(16) Uani 1 1 d . C .
C4 C 0.1662(4) 1.0590(4) 0.5099(3) 0.0532(17) Uani 1 1 d . . .
H4 H 0.1666 1.1094 0.5223 0.064 Uiso 1 1 calc R C .
C3 C 0.1238(5) 1.0115(4) 0.5373(3) 0.0604(19) Uani 1 1 d . C .
C2 C 0.1247(5) 0.9363(4) 0.5186(3) 0.0601(19) Uani 1 1 d . . .
H2 H 0.0963 0.9020 0.5386 0.072 Uiso 1 1 calc R C .
C10 C 0.2614(4) 1.0760(4) 0.4310(3) 0.0506(16) Uani 1 1 d . C .
C11 C 0.2097(4) 1.0361(3) 0.4638(3) 0.0460(15) Uani 1 1 d . C .
C5 C 0.2873(5) 1.1487(4) 0.4386(4) 0.062(2) Uani 1 1 d . . .
H5 H 0.2685 1.1818 0.4679 0.075 Uiso 1 1 calc R C .
C7 C 0.3671(4) 1.1217(4) 0.3594(4) 0.062(2) Uani 1 1 d . . .
H7 H 0.4045 1.1386 0.3349 0.074 Uiso 1 1 calc R C .
C6 C 0.3423(5) 1.1727(4) 0.4019(4) 0.067(2) Uani 1 1 d . C .
C14 C 0.3733(7) 1.2533(5) 0.4083(5) 0.100(3) Uani 1 1 d . . .
H14A H 0.4281 1.2628 0.4379 0.150 Uiso 1 1 calc R C .
H14B H 0.3363 1.2820 0.4270 0.150 Uiso 1 1 calc R . .
H14C H 0.3753 1.2667 0.3642 0.150 Uiso 1 1 calc R . .
C13 C 0.0741(5) 1.0353(5) 0.5871(4) 0.082(3) Uani 1 1 d . . .
H13A H 0.0975 1.0201 0.6305 0.122 Uiso 1 1 calc R C .
H13B H 0.0175 1.0128 0.5709 0.122 Uiso 1 1 calc R . .
H13C H 0.0756 1.0881 0.5918 0.122 Uiso 1 1 calc R . .
C15 C 0.0778(5) 0.7704(4) 0.4780(4) 0.065(2) Uani 1 1 d . C .
C20 C 0.0090(5) 0.7576(5) 0.4288(4) 0.071(2) Uani 1 1 d . . .
H20 H 0.0097 0.7712 0.3861 0.086 Uiso 1 1 calc R . .
C16 C 0.0796(6) 0.7523(5) 0.5411(5) 0.082(3) Uani 1 1 d . . .
H16 H 0.1274 0.7632 0.5763 0.099 Uiso 1 1 calc R . .
C18 C -0.0627(7) 0.7047(6) 0.5020(6) 0.098(3) Uani 1 1 d . . .
H18 H -0.1113 0.6824 0.5108 0.117 Uiso 1 1 calc R . .
C19 C -0.0623(6) 0.7250(5) 0.4399(5) 0.086(3) Uani 1 1 d . . .
H19 H -0.1107 0.7165 0.4052 0.104 Uiso 1 1 calc R . .
C17 C 0.0082(7) 0.7175(6) 0.5505(5) 0.097(3) Uani 1 1 d . . .
H17 H 0.0084 0.7018 0.5926 0.116 Uiso 1 1 calc R . .
C67 C 0.0593(4) 0.6738(4) 0.0727(3) 0.0548(18) Uani 1 1 d . . .
C91 C 0.0844(5) 0.8892(4) 0.0339(3) 0.0592(19) Uani 1 1 d . . .
C69 C 0.0676(5) 0.5559(4) 0.0907(4) 0.066(2) Uani 1 1 d . . .
C68 C 0.0889(5) 0.6089(5) 0.0493(4) 0.067(2) Uani 1 1 d . . .
C66 C 0.0693(4) 0.7356(4) 0.0401(3) 0.061(2) Uani 1 1 d . . .
C63 C 0.1283(5) 0.6080(5) -0.0028(4) 0.076(2) Uani 1 1 d . . .
H63 H 0.1488 0.5650 -0.0169 0.092 Uiso 1 1 calc R . .
C65 C 0.1089(5) 0.7335(5) -0.0121(4) 0.078(3) Uani 1 1 d . . .
H65 H 0.1170 0.7753 -0.0334 0.093 Uiso 1 1 calc R . .
C70 C 0.0255(5) 0.5894(4) 0.1333(4) 0.062(2) Uani 1 1 d . . .
C64 C 0.1377(5) 0.6660(6) -0.0331(4) 0.081(3) Uani 1 1 d . . .
C92 C 0.0454(5) 0.9267(5) -0.0169(3) 0.064(2) Uani 1 1 d . . .
H92 H -0.0119 0.9159 -0.0341 0.077 Uiso 1 1 calc R . .
C93 C 0.0876(6) 0.9783(5) -0.0421(4) 0.073(2) Uani 1 1 d . . .
H93 H 0.0600 1.0023 -0.0771 0.088 Uiso 1 1 calc R . .
C62 C 0.0828(5) 0.4850(5) 0.0913(5) 0.081(3) Uani 1 1 d . . .
H62 H 0.1120 0.4635 0.0619 0.097 Uiso 1 1 calc R . .
C61 C 0.0540(6) 0.4460(5) 0.1359(5) 0.081(3) Uani 1 1 d . . .
C96 C 0.1677(6) 0.9081(5) 0.0593(4) 0.079(3) Uani 1 1 d . . .
H96 H 0.1953 0.8852 0.0952 0.095 Uiso 1 1 calc R . .
C94 C 0.1712(6) 0.9956(6) -0.0164(4) 0.085(3) Uani 1 1 d . . .
H94 H 0.2015 1.0320 -0.0328 0.102 Uiso 1 1 calc R . .
C72 C 0.1799(7) 0.6687(7) -0.0911(5) 0.110(4) Uani 1 1 d . . .
H72A H 0.2359 0.6927 -0.0744 0.165 Uiso 1 1 calc R . .
H72B H 0.1497 0.6958 -0.1245 0.165 Uiso 1 1 calc R . .
H72C H 0.1811 0.6193 -0.1115 0.165 Uiso 1 1 calc R . .
C95 C 0.2096(6) 0.9576(6) 0.0346(4) 0.086(3) Uani 1 1 d . . .
H95 H 0.2670 0.9676 0.0517 0.103 Uiso 1 1 calc R . .
C21 C 0.2551(5) 0.7966(5) 0.5216(4) 0.066(2) Uani 1 1 d . C .
C22 C 0.2648(5) 0.7267(5) 0.5365(4) 0.079(2) Uani 1 1 d . . .
H22 H 0.2256 0.6872 0.5140 0.094 Uiso 1 1 calc R . .
C23 C 0.3330(7) 0.7151(6) 0.5850(5) 0.099(3) Uani 1 1 d . . .
H23 H 0.3387 0.6675 0.5962 0.119 Uiso 1 1 calc R . .
C26 C 0.3112(6) 0.8510(6) 0.5571(5) 0.102(3) Uani 1 1 d . . .
H26 H 0.3038 0.8994 0.5494 0.122 Uiso 1 1 calc R . .
C86 C -0.1202(5) 0.8225(5) 0.0816(4) 0.076(2) Uani 1 1 d . . .
H86 H -0.0949 0.8428 0.1261 0.091 Uiso 1 1 calc R . .
C85 C -0.0727(5) 0.8098(4) 0.0379(3) 0.062(2) Uani 1 1 d . . .
C33 C 0.3929(5) 1.0549(5) 0.2296(4) 0.073(2) Uani 1 1 d . C .
C38 C 0.3242(5) 1.0657(5) 0.1828(4) 0.082(3) Uani 1 1 d . . .
H38 H 0.2734 1.0388 0.1820 0.099 Uiso 1 1 calc R C .
C90 C -0.1104(5) 0.7812(5) -0.0287(4) 0.071(2) Uani 1 1 d . . .
H90 H -0.0781 0.7724 -0.0600 0.085 Uiso 1 1 calc R . .
C34 C 0.4687(7) 1.0910(6) 0.2303(5) 0.104(3) Uani 1 1 d . . .
H34 H 0.5169 1.0834 0.2612 0.125 Uiso 1 1 calc R C .
C88 C -0.2408(6) 0.7770(5) -0.0025(5) 0.084(3) Uani 1 1 d . . .
H88 H -0.2983 0.7644 -0.0157 0.101 Uiso 1 1 calc R . .
C89 C -0.1939(6) 0.7660(5) -0.0481(5) 0.084(3) Uani 1 1 d . . .
H89 H -0.2194 0.7479 -0.0932 0.100 Uiso 1 1 calc R . .
C36 C 0.4003(11) 1.1513(8) 0.1401(6) 0.140(5) Uani 1 1 d . . .
H36 H 0.4025 1.1868 0.1108 0.168 Uiso 1 1 calc R C .
C87 C -0.2041(6) 0.8066(6) 0.0633(5) 0.088(3) Uani 1 1 d . . .
H87 H -0.2361 0.8157 0.0947 0.105 Uiso 1 1 calc R . .
C37 C 0.3268(8) 1.1125(7) 0.1388(5) 0.112(4) Uani 1 1 d . C .
H37 H 0.2787 1.1189 0.1071 0.135 Uiso 1 1 calc R . .
C35 C 0.4702(8) 1.1392(8) 0.1831(6) 0.139(5) Uani 1 1 d . C .
H35 H 0.5209 1.1640 0.1809 0.167 Uiso 1 1 calc R . .
C59 C -0.0106(5) 0.5488(4) 0.1751(4) 0.064(2) Uani 1 1 d . . .
C60 C 0.0060(5) 0.4762(4) 0.1756(5) 0.081(3) Uani 1 1 d . . .
H60 H -0.0160 0.4472 0.2038 0.097 Uiso 1 1 calc R . .
C71 C 0.0713(7) 0.3676(5) 0.1418(6) 0.112(4) Uani 1 1 d . . .
H71A H 0.0271 0.3345 0.1116 0.169 Uiso 1 1 calc R . .
H71B H 0.0749 0.3577 0.1878 0.169 Uiso 1 1 calc R . .
H71C H 0.1231 0.3605 0.1298 0.169 Uiso 1 1 calc R . .
N12 N -0.0725(4) 0.7796(3) 0.2500(3) 0.0573(15) Uani 1 1 d . . .
C99 C -0.1972(6) 0.8211(6) 0.2636(5) 0.101(3) Uani 1 1 d . . .
H99 H -0.2270 0.8605 0.2707 0.121 Uiso 1 1 calc R A 1
N11 N -0.1746(4) 0.6927(4) 0.2671(4) 0.078(2) Uani 1 1 d . . .
C97 C -0.1071(5) 0.7128(4) 0.2553(4) 0.0573(18) Uani 1 1 d . C .
C98 C -0.1233(5) 0.8348(4) 0.2545(4) 0.068(2) Uani 1 1 d . E .
H98 H -0.1035 0.8831 0.2509 0.081 Uiso 1 1 calc R . .
N13 N 0.0956(3) 0.8746(3) 0.2555(2) 0.0451(12) Uani 1 1 d . C .
N5 N 0.1613(3) 0.7242(3) 0.2860(3) 0.0545(14) Uani 1 1 d . C .
N14 N 0.0433(5) 0.9467(4) 0.1695(3) 0.074(2) Uani 1 1 d . . .
N4 N 0.1697(4) 0.6730(3) 0.3905(4) 0.0752(19) Uani 1 1 d . . .
N9 N 0.0230(4) 0.6652(3) 0.1248(3) 0.0579(16) Uani 1 1 d . . .
N8 N -0.0534(4) 0.6636(3) 0.2443(3) 0.0605(16) Uani 1 1 d . . .
N10 N 0.0635(4) 0.8260(3) 0.1476(3) 0.0562(15) Uani 1 1 d . . .
C106 C 0.0706(4) 0.9237(4) 0.3011(3) 0.0475(16) Uani 1 1 d . . .
H106 H 0.0692 0.9104 0.3438 0.057 Uiso 1 1 calc R C .
C105 C 0.0689(5) 0.8899(4) 0.1898(3) 0.0570(18) Uani 1 1 d . C .
N2 N 0.2549(3) 0.9522(3) 0.3939(2) 0.0428(12) Uani 1 1 d . C .
N3 N 0.3105(3) 0.9287(3) 0.2630(3) 0.0547(14) Uani 1 1 d . C .
N1 N 0.1704(3) 0.7972(3) 0.3831(3) 0.0505(14) Uani 1 1 d . C .
P1 P 0.16852(12) 0.81557(10) 0.45983(9) 0.0523(4) Uani 1 1 d . . .
P3 P -0.08487(14) 0.58066(12) 0.21483(12) 0.0755(6) Uani 1 1 d . D .
C40 C 0.1829(5) 0.6580(4) 0.2602(4) 0.073(2) Uani 1 1 d . . .
H40 H 0.1959 0.6549 0.2179 0.087 Uiso 1 1 calc R C .
C39 C 0.1661(4) 0.7247(4) 0.3551(3) 0.0533(17) Uani 1 1 d . C .
C41 C 0.1862(6) 0.5984(5) 0.2927(5) 0.089(3) Uani 1 1 d . C .
H41 H 0.2036 0.5562 0.2734 0.107 Uiso 1 1 calc R . .
C42 C 0.1630(7) 0.5976(5) 0.3580(5) 0.091(3) Uani 1 1 d . C .
H42 H 0.1048 0.5759 0.3491 0.109 Uiso 1 1 calc R . .
C24 C 0.3891(7) 0.7686(8) 0.6153(6) 0.122(4) Uani 1 1 d . . .
H24 H 0.4371 0.7587 0.6452 0.146 Uiso 1 1 calc R . .
C25 C 0.3794(7) 0.8384(8) 0.6044(6) 0.134(5) Uani 1 1 d . . .
H25 H 0.4183 0.8774 0.6285 0.161 Uiso 1 1 calc R . .
C43 C 0.2148(8) 0.5541(7) 0.4062(7) 0.144(5) Uani 1 1 d . . .
H43A H 0.2012 0.5638 0.4500 0.172 Uiso 1 1 calc R C .
H43B H 0.2727 0.5736 0.4122 0.172 Uiso 1 1 calc R . .
C45 C 0.1019(7) 0.4137(6) 0.3508(7) 0.124(4) Uani 1 1 d . . .
H45A H 0.0801 0.4315 0.3083 0.186 Uiso 1 1 calc R C .
H45B H 0.0682 0.4261 0.3821 0.186 Uiso 1 1 calc R . .
H45C H 0.1010 0.3610 0.3434 0.186 Uiso 1 1 calc R . .
C46 C 0.2516(9) 0.4203(8) 0.4629(7) 0.157(6) Uani 1 1 d . . .
H46A H 0.2414 0.3673 0.4561 0.235 Uiso 1 1 calc R C .
H46B H 0.2268 0.4392 0.4984 0.235 Uiso 1 1 calc R . .
H46C H 0.3106 0.4353 0.4755 0.235 Uiso 1 1 calc R . .
C44 C 0.2665(11) 0.4334(7) 0.3220(9) 0.184(7) Uani 1 1 d . . .
H44A H 0.2395 0.4480 0.2793 0.276 Uiso 1 1 calc R C .
H44B H 0.2696 0.3811 0.3165 0.276 Uiso 1 1 calc R . .
H44C H 0.3218 0.4593 0.3369 0.276 Uiso 1 1 calc R . .
Si1 Si 0.2069(2) 0.45578(17) 0.3855(2) 0.1163(11) Uani 1 1 d . C .
C107 C 0.0486(5) 0.9885(4) 0.2868(3) 0.0575(19) Uani 1 1 d . C .
H107 H 0.0412 1.0231 0.3211 0.069 Uiso 1 1 calc R B 1
N6 N 0.2656(11) 0.8283(9) 0.2025(8) 0.058(5) Uiso 0.526(7) 1 d P C 1
C47 C 0.3212(9) 0.8854(9) 0.2100(8) 0.043(5) Uiso 0.526(7) 1 d P C 1
N7 N 0.3740(9) 0.9016(9) 0.1770(7) 0.068(4) Uiso 0.526(7) 1 d P C 1
C50 C 0.3716(13) 0.8360(12) 0.1217(11) 0.088(6) Uiso 0.526(7) 1 d P C 1
H50 H 0.3565 0.8601 0.0805 0.106 Uiso 0.526(7) 1 calc PR C 1
C49 C 0.3125(12) 0.7844(12) 0.1097(10) 0.083(6) Uiso 0.526(7) 1 d P C 1
H49 H 0.3031 0.7507 0.0705 0.099 Uiso 0.526(7) 1 calc PR C 1
C48 C 0.2669(14) 0.7782(13) 0.1501(11) 0.083(7) Uiso 0.526(7) 1 d P C 1
H48 H 0.2303 0.7349 0.1432 0.100 Uiso 0.526(7) 1 calc PR C 1
C51 C 0.442(4) 0.828(3) 0.122(3) 0.31(3) Uiso 0.526(7) 1 d P C 1
H51A H 0.4698 0.8765 0.1190 0.377 Uiso 0.526(7) 1 calc PR C 1
H51B H 0.4673 0.8156 0.1668 0.377 Uiso 0.526(7) 1 calc PR C 1
Si2 Si 0.4719(4) 0.7520(3) 0.0497(3) 0.097(2) Uiso 0.526(7) 1 d P C 1
C52 C 0.4361(17) 0.6471(15) 0.0445(15) 0.162(11) Uiso 0.526(7) 1 d P C 1
H52A H 0.4503 0.6322 0.0892 0.243 Uiso 0.526(7) 1 calc PR C 1
H52B H 0.4634 0.6196 0.0150 0.243 Uiso 0.526(7) 1 calc PR C 1
H52C H 0.3768 0.6378 0.0269 0.243 Uiso 0.526(7) 1 calc PR C 1
C53 C 0.452(2) 0.779(2) -0.0335(19) 0.241(18) Uiso 0.526(7) 1 d P C 1
H53A H 0.4708 0.8310 -0.0306 0.362 Uiso 0.526(7) 1 calc PR C 1
H53B H 0.3938 0.7701 -0.0541 0.362 Uiso 0.526(7) 1 calc PR C 1
H53C H 0.4821 0.7514 -0.0608 0.362 Uiso 0.526(7) 1 calc PR C 1
C54 C 0.574(2) 0.775(2) 0.074(2) 0.242(18) Uiso 0.526(7) 1 d P C 1
H54A H 0.5861 0.8274 0.0730 0.363 Uiso 0.526(7) 1 calc PR C 1
H54B H 0.6001 0.7485 0.0431 0.363 Uiso 0.526(7) 1 calc PR C 1
H54C H 0.5938 0.7636 0.1190 0.363 Uiso 0.526(7) 1 calc PR C 1
C79 C -0.1801(6) 0.5821(5) 0.1402(4) 0.075(5) Uiso 0.492(17) 1 d PG D 1
C80 C -0.2564(5) 0.5699(6) 0.1540(4) 0.111(8) Uiso 0.492(17) 1 d PG D 1
H80 H -0.2607 0.5604 0.1973 0.133 Uiso 0.492(17) 1 calc PR D 1
C81 C -0.3266(6) 0.5717(8) 0.1045(5) 0.124(9) Uiso 0.492(17) 1 d PG D 1
H81 H -0.3788 0.5634 0.1140 0.149 Uiso 0.492(17) 1 calc PR D 1
C82 C -0.3204(7) 0.5855(8) 0.0412(4) 0.126(9) Uiso 0.492(17) 1 d PG D 1
H82 H -0.3683 0.5867 0.0074 0.152 Uiso 0.492(17) 1 calc PR D 1
C83 C -0.2440(8) 0.5977(7) 0.0274(4) 0.134(10) Uiso 0.492(17) 1 d PG D 1
H83 H -0.2398 0.6072 -0.0159 0.161 Uiso 0.492(17) 1 calc PR D 1
C84 C -0.1739(7) 0.5959(7) 0.0768(4) 0.098(7) Uiso 0.492(17) 1 d PG D 1
H84 H -0.1217 0.6042 0.0674 0.118 Uiso 0.492(17) 1 calc PR D 1
C73 C -0.0895(4) 0.5219(4) 0.2858(4) 0.055(4) Uiso 0.542(18) 1 d PG D 1
C74 C -0.1269(5) 0.4508(3) 0.2738(4) 0.067(5) Uiso 0.542(18) 1 d PG D 1
H74 H -0.1466 0.4278 0.2293 0.080 Uiso 0.542(18) 1 calc PR D 1
C75 C -0.1357(6) 0.4135(4) 0.3268(5) 0.079(5) Uiso 0.542(18) 1 d PG D 1
H75 H -0.1612 0.3649 0.3185 0.095 Uiso 0.542(18) 1 calc PR D 1
C76 C -0.1070(6) 0.4472(5) 0.3919(4) 0.080(5) Uiso 0.542(18) 1 d PG D 1
H76 H -0.1129 0.4217 0.4282 0.096 Uiso 0.542(18) 1 calc PR D 1
C77 C -0.0695(6) 0.5183(5) 0.4040(4) 0.066(4) Uiso 0.542(18) 1 d PG D 1
H77 H -0.0499 0.5413 0.4485 0.079 Uiso 0.542(18) 1 calc PR D 1
C78 C -0.0608(5) 0.5556(4) 0.3509(4) 0.062(4) Uiso 0.542(18) 1 d PG D 1
H78 H -0.0352 0.6041 0.3592 0.075 Uiso 0.542(18) 1 calc PR D 1
O1 O 0.3512(8) 0.8080(8) 0.3514(6) 0.080(5) Uiso 0.67(2) 1 d PD C 1
C55 C 0.3984(12) 0.8218(10) 0.4167(7) 0.106(6) Uiso 0.67(2) 1 d PD C 1
H55A H 0.3625 0.8225 0.4484 0.127 Uiso 0.67(2) 1 calc PR C 1
H55B H 0.4315 0.8697 0.4237 0.127 Uiso 0.67(2) 1 calc PR C 1
C56 C 0.4517(16) 0.7653(14) 0.4284(11) 0.199(12) Uiso 0.67(2) 1 d PD C 1
H56A H 0.4528 0.7482 0.4722 0.239 Uiso 0.67(2) 1 calc PR C 1
H56B H 0.5081 0.7823 0.4263 0.239 Uiso 0.67(2) 1 calc PR C 1
C57 C 0.4087(11) 0.7023(8) 0.3673(8) 0.100(6) Uiso 0.67(2) 1 d PD C 1
H57A H 0.4472 0.6691 0.3559 0.120 Uiso 0.67(2) 1 calc PR C 1
H57B H 0.3599 0.6744 0.3752 0.120 Uiso 0.67(2) 1 calc PR C 1
C58 C 0.388(2) 0.7531(16) 0.3181(10) 0.235(18) Uiso 0.67(2) 1 d PD C 1
H58A H 0.4375 0.7745 0.3060 0.282 Uiso 0.67(2) 1 calc PR C 1
H58B H 0.3491 0.7284 0.2771 0.282 Uiso 0.67(2) 1 calc PR C 1
C100 C -0.2349(9) 0.7483(8) 0.2631(8) 0.068(4) Uiso 0.621(14) 1 d PD E 1
H100 H -0.2802 0.7346 0.2222 0.081 Uiso 0.621(14) 1 calc PR E 1
C101 C -0.2685(9) 0.7494(7) 0.3242(7) 0.075(4) Uiso 0.621(14) 1 d PD E 1
H10A H -0.3027 0.7896 0.3243 0.090 Uiso 0.621(14) 1 calc PR E 1
H10B H -0.2220 0.7611 0.3636 0.090 Uiso 0.621(14) 1 calc PR E 1
Si3 Si -0.3322(4) 0.6635(3) 0.3355(4) 0.095(2) Uiso 0.621(14) 1 d PD E 1
C102 C -0.2708(14) 0.5886(10) 0.3512(12) 0.128(8) Uiso 0.621(14) 1 d PD E 1
H10C H -0.3060 0.5456 0.3557 0.192 Uiso 0.621(14) 1 calc PR E 1
H10D H -0.2283 0.6023 0.3924 0.192 Uiso 0.621(14) 1 calc PR E 1
H10E H -0.2454 0.5778 0.3139 0.192 Uiso 0.621(14) 1 calc PR E 1
C103 C -0.4295(15) 0.6425(11) 0.2584(9) 0.123(7) Uiso 0.621(14) 1 d PD E 1
H10F H -0.4625 0.5982 0.2628 0.184 Uiso 0.621(14) 1 calc PR E 1
H10G H -0.4113 0.6360 0.2167 0.184 Uiso 0.621(14) 1 calc PR E 1
H10H H -0.4623 0.6831 0.2577 0.184 Uiso 0.621(14) 1 calc PR E 1
C104 C -0.369(2) 0.6899(18) 0.4190(13) 0.209(17) Uiso 0.621(14) 1 d PD E 1
H10I H -0.4020 0.6482 0.4282 0.313 Uiso 0.621(14) 1 calc PR E 1
H10J H -0.4009 0.7306 0.4136 0.313 Uiso 0.621(14) 1 calc PR E 1
H10K H -0.3207 0.7037 0.4563 0.313 Uiso 0.621(14) 1 calc PR E 1
C108 C 0.0355(9) 1.0062(7) 0.2164(6) 0.048(3) Uiso 0.535(10) 1 d P C 1
H108 H -0.0184 1.0248 0.2021 0.057 Uiso 0.535(10) 1 calc PR C 1
C109 C 0.1058(7) 1.0636(7) 0.2142(6) 0.046(3) Uiso 0.535(10) 1 d P C 1
H10L H 0.1098 1.0626 0.1673 0.056 Uiso 0.535(10) 1 calc PR C 1
H10M H 0.1572 1.0489 0.2397 0.056 Uiso 0.535(10) 1 calc PR C 1
Si4 Si 0.0998(3) 1.1595(2) 0.2471(2) 0.0536(14) Uiso 0.535(10) 1 d P C 1
C110 C 0.1929(12) 1.2157(10) 0.2377(9) 0.076(5) Uiso 0.535(10) 1 d P C 1
H11A H 0.1911 1.2665 0.2540 0.114 Uiso 0.535(10) 1 calc PR C 1
H11B H 0.1945 1.2114 0.1906 0.114 Uiso 0.535(10) 1 calc PR C 1
H11C H 0.2417 1.1986 0.2636 0.114 Uiso 0.535(10) 1 calc PR C 1
C111 C 0.0960(11) 1.1721(10) 0.3356(9) 0.069(5) Uiso 0.535(10) 1 d P C 1
H11D H 0.0921 1.2231 0.3493 0.104 Uiso 0.535(10) 1 calc PR C 1
H11E H 0.1457 1.1578 0.3630 0.104 Uiso 0.535(10) 1 calc PR C 1
H11F H 0.0482 1.1421 0.3417 0.104 Uiso 0.535(10) 1 calc PR C 1
C112 C 0.0085(10) 1.1900(10) 0.1960(9) 0.081(5) Uiso 0.535(10) 1 d P C 1
H11G H 0.0044 1.2402 0.2127 0.121 Uiso 0.535(10) 1 calc PR C 1
H11H H -0.0402 1.1589 0.1987 0.121 Uiso 0.535(10) 1 calc PR C 1
H11I H 0.0128 1.1873 0.1496 0.121 Uiso 0.535(10) 1 calc PR C 1
C27 C 0.4802(7) 0.9763(8) 0.3302(7) 0.079(13) Uiso 0.55(4) 1 d PG C 1
C28 C 0.5104(9) 0.9966(10) 0.3983(7) 0.069(5) Uiso 0.55(4) 1 d PG C 1
H28 H 0.4818 1.0264 0.4225 0.083 Uiso 0.55(4) 1 calc PR C 1
C29 C 0.5826(9) 0.9732(9) 0.4310(5) 0.119(13) Uiso 0.55(4) 1 d PG C 1
H29 H 0.6033 0.9870 0.4775 0.143 Uiso 0.55(4) 1 calc PR C 1
C30 C 0.6246(7) 0.9295(8) 0.3955(5) 0.064(6) Uiso 0.55(4) 1 d PG C 1
H30 H 0.6739 0.9136 0.4178 0.077 Uiso 0.55(4) 1 calc PR C 1
C31 C 0.5943(7) 0.9093(9) 0.3274(5) 0.057(5) Uiso 0.55(4) 1 d PG C 1
H31 H 0.6230 0.8795 0.3032 0.069 Uiso 0.55(4) 1 calc PR C 1
C32 C 0.5222(7) 0.9327(9) 0.2947(5) 0.054(4) Uiso 0.55(4) 1 d PG C 1
H32 H 0.5015 0.9188 0.2482 0.065 Uiso 0.55(4) 1 calc PR C 1
N6B N 0.2544(8) 0.8106(8) 0.2097(7) 0.037(4) Uiso 0.474(7) 1 d P C 2
C47B C 0.3104(12) 0.8634(11) 0.2104(8) 0.041(4) Uiso 0.474(7) 1 d P C 2
N7B N 0.3690(8) 0.8734(8) 0.1782(7) 0.045(3) Uiso 0.474(7) 1 d P C 2
C50B C 0.3801(12) 0.8061(11) 0.1380(9) 0.064(5) Uiso 0.474(7) 1 d P C 2
H50B H 0.4246 0.7825 0.1651 0.076 Uiso 0.474(7) 1 calc PR C 2
C49B C 0.3032(10) 0.7536(10) 0.1196(9) 0.054(4) Uiso 0.474(7) 1 d P C 2
H49B H 0.2941 0.7176 0.0821 0.065 Uiso 0.474(7) 1 calc PR C 2
C48B C 0.2489(10) 0.7577(9) 0.1553(7) 0.038(4) Uiso 0.474(7) 1 d P C 2
H48B H 0.2023 0.7223 0.1436 0.046 Uiso 0.474(7) 1 calc PR C 2
C51B C 0.4152(13) 0.8411(12) 0.0760(11) 0.091(6) Uiso 0.474(7) 1 d P C 2
H51C H 0.3782 0.8769 0.0603 0.109 Uiso 0.474(7) 1 calc PR C 2
H51D H 0.4053 0.8010 0.0390 0.109 Uiso 0.474(7) 1 calc PR C 2
Si2B Si 0.5185(11) 0.8847(11) 0.0825(10) 0.247(7) Uiso 0.474(7) 1 d P C 2
C52B C 0.600(2) 0.854(2) 0.150(2) 0.212(17) Uiso 0.474(7) 1 d P C 2
H52D H 0.5901 0.8677 0.1941 0.319 Uiso 0.474(7) 1 calc PR C 2
H52E H 0.6544 0.8763 0.1486 0.319 Uiso 0.474(7) 1 calc PR C 2
H52F H 0.5987 0.8008 0.1425 0.319 Uiso 0.474(7) 1 calc PR C 2
C53B C 0.547(3) 0.864(3) 0.013(2) 0.27(2) Uiso 0.474(7) 1 d P C 2
H53D H 0.6033 0.8852 0.0176 0.402 Uiso 0.474(7) 1 calc PR C 2
H53E H 0.5109 0.8823 -0.0239 0.402 Uiso 0.474(7) 1 calc PR C 2
H53F H 0.5436 0.8109 0.0033 0.402 Uiso 0.474(7) 1 calc PR C 2
C54B C 0.537(3) 0.982(3) 0.081(2) 0.26(2) Uiso 0.474(7) 1 d P C 2
H54D H 0.5238 1.0082 0.1199 0.395 Uiso 0.474(7) 1 calc PR C 2
H54E H 0.5022 0.9954 0.0401 0.395 Uiso 0.474(7) 1 calc PR C 2
H54F H 0.5943 0.9960 0.0813 0.395 Uiso 0.474(7) 1 calc PR C 2
C79B C -0.1774(5) 0.5624(4) 0.1570(4) 0.054(4) Uiso 0.508(17) 1 d PG D 2
C80B C -0.2498(5) 0.5284(5) 0.1664(5) 0.092(6) Uiso 0.508(17) 1 d PG D 2
H80B H -0.2513 0.5117 0.2079 0.111 Uiso 0.508(17) 1 calc PR D 2
C81B C -0.3200(5) 0.5189(8) 0.1151(6) 0.113(8) Uiso 0.508(17) 1 d PG D 2
H81B H -0.3695 0.4956 0.1215 0.136 Uiso 0.508(17) 1 calc PR D 2
C82B C -0.3178(6) 0.5433(8) 0.0544(5) 0.120(8) Uiso 0.508(17) 1 d PG D 2
H82B H -0.3658 0.5368 0.0193 0.144 Uiso 0.508(17) 1 calc PR D 2
C83B C -0.2454(6) 0.5773(7) 0.0450(4) 0.082(6) Uiso 0.508(17) 1 d PG D 2
H83B H -0.2439 0.5940 0.0036 0.098 Uiso 0.508(17) 1 calc PR D 2
C84B C -0.1752(6) 0.5868(6) 0.0964(5) 0.063(4) Uiso 0.508(17) 1 d PG D 2
H84B H -0.1257 0.6100 0.0900 0.076 Uiso 0.508(17) 1 calc PR D 2
C73B C -0.1119(6) 0.5272(6) 0.2644(5) 0.067(5) Uiso 0.458(18) 1 d PG D 2
C74B C -0.1585(8) 0.4601(5) 0.2439(5) 0.110(8) Uiso 0.458(18) 1 d PG D 2
H74B H -0.1823 0.4453 0.1979 0.132 Uiso 0.458(18) 1 calc PR D 2
C75B C -0.1704(10) 0.4147(6) 0.2907(7) 0.179(15) Uiso 0.458(18) 1 d PG D 2
H75B H -0.2023 0.3688 0.2767 0.214 Uiso 0.458(18) 1 calc PR D 2
C76B C -0.1357(10) 0.4363(8) 0.3580(6) 0.154(12) Uiso 0.458(18) 1 d PG D 2
H76B H -0.1438 0.4053 0.3901 0.185 Uiso 0.458(18) 1 calc PR D 2
C77B C -0.0890(9) 0.5034(8) 0.3785(5) 0.151(12) Uiso 0.458(18) 1 d PG D 2
H77B H -0.0652 0.5182 0.4246 0.182 Uiso 0.458(18) 1 calc PR D 2
C78B C -0.0771(8) 0.5488(7) 0.3317(5) 0.087(7) Uiso 0.458(18) 1 d PG D 2
H78B H -0.0452 0.5946 0.3457 0.104 Uiso 0.458(18) 1 calc PR D 2
O1B O 0.3371(14) 0.7961(13) 0.3490(9) 0.056(8) Uiso 0.33(2) 1 d PD C 2
C55B C 0.374(2) 0.7982(16) 0.4169(12) 0.096(12) Uiso 0.33(2) 1 d PD C 2
H55C H 0.3325 0.8030 0.4438 0.115 Uiso 0.33(2) 1 calc PR C 2
H55D H 0.4167 0.8400 0.4318 0.115 Uiso 0.33(2) 1 calc PR C 2
C56B C 0.4093(12) 0.7301(11) 0.4252(9) 0.047(7) Uiso 0.33(2) 1 d PD C 2
H56C H 0.3676 0.6876 0.4194 0.056 Uiso 0.33(2) 1 calc PR C 2
H56D H 0.4502 0.7322 0.4680 0.056 Uiso 0.33(2) 1 calc PR C 2
C57B C 0.4500(16) 0.734(2) 0.3621(12) 0.118(14) Uiso 0.33(2) 1 d PD C 2
H57C H 0.4966 0.7726 0.3713 0.142 Uiso 0.33(2) 1 calc PR C 2
H57D H 0.4681 0.6871 0.3485 0.142 Uiso 0.33(2) 1 calc PR C 2
C58B C 0.3812(11) 0.7506(10) 0.3129(7) 0.030(5) Uiso 0.33(2) 1 d PD C 2
H58C H 0.3460 0.7057 0.2904 0.036 Uiso 0.33(2) 1 calc PR C 2
H58D H 0.4002 0.7763 0.2788 0.036 Uiso 0.33(2) 1 calc PR C 2
C200 C -0.2185(12) 0.7463(14) 0.2928(15) 0.079(8) Uiso 0.379(14) 1 d PD E 2
H200 H -0.2056 0.7529 0.3427 0.095 Uiso 0.379(14) 1 calc PR E 2
C201 C -0.3041(13) 0.7145(13) 0.2635(11) 0.089(8) Uiso 0.379(14) 1 d PD E 2
H20A H -0.3052 0.6877 0.2196 0.106 Uiso 0.379(14) 1 calc PR E 2
H20B H -0.3364 0.7555 0.2546 0.106 Uiso 0.379(14) 1 calc PR E 2
Si3B Si -0.3616(11) 0.6523(8) 0.3076(9) 0.152(5) Uiso 0.379(14) 1 d PD E 2
C202 C -0.308(3) 0.5733(16) 0.324(2) 0.165(19) Uiso 0.379(14) 1 d PD E 2
H20C H -0.3366 0.5424 0.3490 0.248 Uiso 0.379(14) 1 calc PR E 2
H20D H -0.2521 0.5893 0.3506 0.248 Uiso 0.379(14) 1 calc PR E 2
H20E H -0.3057 0.5459 0.2819 0.248 Uiso 0.379(14) 1 calc PR E 2
C203 C -0.478(2) 0.636(4) 0.255(3) 0.48(9) Uiso 0.379(14) 1 d PD E 2
H20F H -0.5103 0.6053 0.2780 0.717 Uiso 0.379(14) 1 calc PR E 2
H20G H -0.4808 0.6118 0.2106 0.717 Uiso 0.379(14) 1 calc PR E 2
H20H H -0.4996 0.6825 0.2521 0.717 Uiso 0.379(14) 1 calc PR E 2
C204 C -0.3611(15) 0.6996(13) 0.3999(11) 0.071(7) Uiso 0.379(14) 1 d PD E 2
H20I H -0.3902 0.6659 0.4223 0.107 Uiso 0.379(14) 1 calc PR E 2
H20J H -0.3883 0.7436 0.3963 0.107 Uiso 0.379(14) 1 calc PR E 2
H20K H -0.3047 0.7123 0.4259 0.107 Uiso 0.379(14) 1 calc PR E 2
C208 C 0.0806(11) 1.0160(8) 0.2267(7) 0.050(4) Uiso 0.465(10) 1 d P C 2
H208 H 0.1413 1.0278 0.2362 0.060 Uiso 0.465(10) 1 calc PR C 2
C209 C 0.0340(10) 1.0772(8) 0.2053(8) 0.060(4) Uiso 0.465(10) 1 d P C 2
H20L H -0.0241 1.0624 0.2038 0.072 Uiso 0.465(10) 1 calc PR C 2
H20M H 0.0376 1.0826 0.1591 0.072 Uiso 0.465(10) 1 calc PR C 2
Si4B Si 0.0632(5) 1.1676(3) 0.2548(3) 0.0649(18) Uiso 0.465(10) 1 d P C 2
C210 C 0.1614(14) 1.2096(13) 0.2451(12) 0.086(7) Uiso 0.465(10) 1 d P C 2
H21A H 0.1753 1.2572 0.2720 0.129 Uiso 0.465(10) 1 calc PR C 2
H21B H 0.1574 1.2152 0.1981 0.129 Uiso 0.465(10) 1 calc PR C 2
H21C H 0.2039 1.1788 0.2601 0.129 Uiso 0.465(10) 1 calc PR C 2
C211 C 0.0693(14) 1.1650(12) 0.3450(10) 0.073(6) Uiso 0.465(10) 1 d P C 2
H21D H 0.0860 1.2139 0.3690 0.109 Uiso 0.465(10) 1 calc PR C 2
H21E H 0.1094 1.1330 0.3624 0.109 Uiso 0.465(10) 1 calc PR C 2
H21F H 0.0157 1.1467 0.3512 0.109 Uiso 0.465(10) 1 calc PR C 2
C212 C -0.0188(14) 1.2221(13) 0.2214(12) 0.099(7) Uiso 0.465(10) 1 d P C 2
H21G H -0.0064 1.2713 0.2452 0.148 Uiso 0.465(10) 1 calc PR C 2
H21H H -0.0709 1.1999 0.2277 0.148 Uiso 0.465(10) 1 calc PR C 2
H21I H -0.0227 1.2238 0.1738 0.148 Uiso 0.465(10) 1 calc PR C 2
C27B C 0.4764(7) 0.9726(8) 0.3314(6) 0.036(8) Uiso 0.45(4) 1 d PG C 2
C28B C 0.5006(7) 0.9741(11) 0.4002(6) 0.044(5) Uiso 0.45(4) 1 d PG C 2
H28B H 0.4639 0.9854 0.4272 0.053 Uiso 0.45(4) 1 calc PR C 2
C29B C 0.5786(8) 0.9591(10) 0.4294(6) 0.058(7) Uiso 0.45(4) 1 d PG C 2
H29B H 0.5951 0.9602 0.4764 0.070 Uiso 0.45(4) 1 calc PR C 2
C30B C 0.6323(8) 0.9426(13) 0.3899(8) 0.148(17) Uiso 0.45(4) 1 d PG C 2
H30B H 0.6855 0.9324 0.4099 0.177 Uiso 0.45(4) 1 calc PR C 2
C31B C 0.6081(10) 0.9411(18) 0.3211(8) 0.090(8) Uiso 0.45(4) 1 d PG C 2
H31B H 0.6448 0.9298 0.2941 0.108 Uiso 0.45(4) 1 calc PR C 2
C32B C 0.5301(10) 0.9560(14) 0.2919(5) 0.098(9) Uiso 0.45(4) 1 d PG C 2
H32B H 0.5136 0.9550 0.2449 0.118 Uiso 0.45(4) 1 calc PR C 2

loop_
_atom_site_aniso_label
_atom_site_aniso_U_11
_atom_site_aniso_U_22
_atom_site_aniso_U_33
_atom_site_aniso_U_23
_atom_site_aniso_U_13
_atom_site_aniso_U_12
Lu1 0.05642(19) 0.04489(18) 0.04165(17) -0.01067(12) 0.00397(13) 0.01431(13)
Lu2 0.05588(19) 0.04315(17) 0.04250(17) -0.00259(12) 0.01055(13) 0.00958(13)
P4 0.0710(12) 0.0665(12) 0.0337(9) -0.0064(8) 0.0027(8) 0.0310(10)
P2 0.0506(10) 0.0685(13) 0.0447(10) 0.0168(9) 0.0056(8) 0.0053(9)
C9 0.048(4) 0.048(4) 0.033(3) 0.002(3) -0.006(3) 0.010(3)
C8 0.044(4) 0.046(4) 0.053(4) 0.017(3) -0.003(3) -0.002(3)
C12 0.049(4) 0.052(4) 0.033(3) 0.000(3) 0.001(3) 0.009(3)
C1 0.060(4) 0.041(4) 0.041(4) -0.001(3) 0.001(3) 0.003(3)
C4 0.057(4) 0.048(4) 0.047(4) -0.006(3) 0.003(3) 0.006(3)
C3 0.066(5) 0.069(5) 0.039(4) -0.014(4) 0.004(3) 0.014(4)
C2 0.066(5) 0.072(5) 0.039(4) -0.001(3) 0.011(3) 0.002(4)
C10 0.056(4) 0.047(4) 0.042(4) 0.000(3) 0.002(3) 0.005(3)
C11 0.050(4) 0.041(4) 0.040(3) -0.003(3) -0.002(3) 0.009(3)
C5 0.086(5) 0.045(4) 0.048(4) -0.002(3) -0.001(4) 0.016(4)
C7 0.061(5) 0.072(5) 0.053(4) 0.022(4) 0.011(4) 0.001(4)
C6 0.080(5) 0.047(4) 0.069(5) 0.011(4) 0.005(4) 0.005(4)
C14 0.135(9) 0.054(5) 0.099(7) 0.019(5) 0.007(6) -0.009(5)
C13 0.080(6) 0.103(7) 0.057(5) -0.021(5) 0.019(4) 0.015(5)
C15 0.076(5) 0.060(5) 0.054(4) 0.008(4) 0.010(4) 0.001(4)
C20 0.070(5) 0.075(6) 0.066(5) 0.013(4) 0.013(4) -0.004(4)
C16 0.085(6) 0.089(6) 0.079(6) 0.030(5) 0.025(5) 0.003(5)
C18 0.090(7) 0.099(8) 0.110(9) 0.015(7) 0.043(7) -0.008(6)
C19 0.071(6) 0.086(7) 0.088(7) -0.014(5) 0.009(5) -0.008(5)
C17 0.105(8) 0.105(8) 0.092(7) 0.034(6) 0.043(7) 0.000(6)
C67 0.059(4) 0.052(4) 0.044(4) -0.014(3) -0.002(3) 0.020(3)
C91 0.067(5) 0.072(5) 0.036(4) -0.006(3) 0.004(3) 0.027(4)
C69 0.069(5) 0.056(5) 0.062(5) -0.015(4) -0.002(4) 0.018(4)
C68 0.064(5) 0.078(6) 0.044(4) -0.036(4) -0.003(4) 0.025(4)
C66 0.063(5) 0.077(5) 0.034(3) -0.019(3) -0.001(3) 0.025(4)
C63 0.084(6) 0.073(6) 0.066(5) -0.023(5) 0.011(5) 0.026(5)
C65 0.073(5) 0.106(7) 0.048(4) -0.017(4) 0.001(4) 0.042(5)
C70 0.063(5) 0.055(5) 0.058(4) -0.025(4) 0.001(4) 0.017(4)
C64 0.080(6) 0.104(8) 0.056(5) -0.024(5) 0.016(4) 0.035(5)
C92 0.074(5) 0.076(5) 0.041(4) -0.005(4) 0.007(4) 0.029(4)
C93 0.086(6) 0.092(7) 0.044(4) -0.001(4) 0.014(4) 0.039(5)
C62 0.070(6) 0.069(6) 0.086(6) -0.040(5) -0.001(5) 0.024(5)
C61 0.075(6) 0.050(5) 0.106(7) -0.021(5) 0.012(5) 0.002(4)
C96 0.084(6) 0.106(7) 0.052(5) 0.017(5) 0.015(5) 0.025(5)
C94 0.095(7) 0.104(7) 0.063(5) 0.014(5) 0.023(5) 0.029(6)
C72 0.119(8) 0.142(10) 0.078(6) -0.021(6) 0.044(6) 0.049(7)
C95 0.066(6) 0.120(8) 0.066(5) 0.013(6) 0.004(4) 0.015(5)
C21 0.066(5) 0.073(6) 0.060(5) 0.019(4) 0.009(4) 0.007(4)
C22 0.076(6) 0.077(6) 0.073(6) 0.023(5) -0.006(4) 0.003(5)
C23 0.102(8) 0.096(8) 0.096(7) 0.037(6) -0.002(6) 0.032(6)
C26 0.111(8) 0.101(8) 0.080(6) 0.040(6) -0.014(6) -0.002(6)
C86 0.076(6) 0.094(7) 0.061(5) 0.000(5) 0.019(4) 0.028(5)
C85 0.073(5) 0.069(5) 0.044(4) 0.004(4) 0.005(4) 0.030(4)
C33 0.066(5) 0.099(6) 0.061(5) 0.042(5) 0.015(4) 0.011(5)
C38 0.078(6) 0.112(7) 0.064(5) 0.044(5) 0.015(4) 0.018(5)
C90 0.065(5) 0.097(6) 0.047(4) -0.005(4) 0.003(4) 0.031(5)
C34 0.105(8) 0.136(9) 0.074(6) 0.043(6) 0.020(6) -0.004(7)
C88 0.072(6) 0.094(7) 0.083(7) 0.014(5) 0.004(5) 0.025(5)
C89 0.086(7) 0.085(7) 0.071(6) 0.000(5) 0.002(5) 0.019(5)
C36 0.186(15) 0.145(12) 0.104(10) 0.076(9) 0.034(10) 0.034(11)
C87 0.071(6) 0.120(8) 0.077(6) 0.011(6) 0.018(5) 0.033(6)
C37 0.122(10) 0.134(10) 0.089(8) 0.049(7) 0.020(7) 0.031(8)
C35 0.124(10) 0.168(13) 0.121(10) 0.065(10) 0.023(8) -0.045(9)
C59 0.061(5) 0.049(4) 0.074(5) -0.022(4) 0.014(4) -0.001(4)
C60 0.069(5) 0.050(5) 0.112(7) -0.022(5) 0.017(5) -0.004(4)
C71 0.116(8) 0.045(5) 0.167(11) -0.033(6) 0.035(8) 0.013(5)
N12 0.065(4) 0.050(4) 0.055(4) -0.008(3) 0.013(3) 0.015(3)
C99 0.065(6) 0.094(7) 0.134(9) -0.015(6) 0.008(6) 0.036(5)
N11 0.066(4) 0.071(5) 0.093(5) -0.018(4) 0.027(4) 0.003(4)
C97 0.054(4) 0.062(5) 0.052(4) -0.013(3) 0.010(3) 0.016(4)
C98 0.071(5) 0.055(5) 0.072(5) -0.019(4) 0.012(4) 0.016(4)
N13 0.060(3) 0.044(3) 0.028(2) -0.004(2) 0.005(2) 0.012(3)
N5 0.056(3) 0.036(3) 0.066(4) -0.005(3) 0.004(3) 0.010(3)
N14 0.132(6) 0.059(4) 0.041(3) 0.005(3) 0.029(4) 0.043(4)
N4 0.101(5) 0.034(3) 0.087(5) 0.006(3) 0.014(4) 0.013(3)
N9 0.065(4) 0.053(4) 0.048(3) -0.015(3) 0.001(3) 0.025(3)
N8 0.062(4) 0.049(4) 0.065(4) -0.017(3) 0.013(3) 0.007(3)
N10 0.068(4) 0.061(4) 0.035(3) -0.011(3) 0.002(3) 0.026(3)
C106 0.063(4) 0.046(4) 0.032(3) -0.005(3) 0.010(3) 0.012(3)
C105 0.084(5) 0.049(4) 0.039(4) 0.002(3) 0.013(3) 0.027(4)
N2 0.051(3) 0.038(3) 0.035(3) -0.001(2) 0.003(2) 0.007(2)
N3 0.049(3) 0.069(4) 0.045(3) 0.001(3) 0.010(3) 0.012(3)
N1 0.062(4) 0.035(3) 0.052(3) 0.003(2) 0.010(3) -0.001(3)
P1 0.0615(11) 0.0483(10) 0.0454(10) 0.0096(8) 0.0083(8) 0.0044(9)
P3 0.0710(14) 0.0587(13) 0.0845(16) -0.0273(11) 0.0139(12) -0.0029(11)
C40 0.073(5) 0.061(5) 0.078(6) -0.022(4) 0.010(4) 0.025(4)
C39 0.059(4) 0.042(4) 0.051(4) 0.002(3) -0.003(3) 0.009(3)
C41 0.111(8) 0.048(5) 0.099(7) -0.009(5) 0.007(6) 0.030(5)
C42 0.108(7) 0.053(5) 0.112(8) 0.011(5) 0.017(6) 0.027(5)
C24 0.101(9) 0.140(11) 0.108(9) 0.048(9) -0.021(7) 0.005(8)
C25 0.099(8) 0.146(12) 0.127(10) 0.053(9) -0.031(7) -0.032(8)
C43 0.152(12) 0.105(9) 0.158(12) -0.001(9) -0.007(9) 0.057(9)
C45 0.139(10) 0.077(7) 0.163(12) 0.009(7) 0.048(9) 0.016(7)
C46 0.148(12) 0.142(12) 0.177(14) 0.064(11) 0.009(10) 0.027(10)
C44 0.27(2) 0.097(10) 0.232(18) 0.028(11) 0.145(16) 0.066(12)
Si1 0.142(3) 0.0653(18) 0.145(3) 0.0284(19) 0.035(2) 0.0121(19)
C107 0.093(6) 0.042(4) 0.043(4) 0.001(3) 0.028(4) 0.015(4)

loop_
_atom_type_symbol
_atom_type_description
_atom_type_scat_dispersion_real
_atom_type_scat_dispersion_imag
_atom_type_scat_source
C C 0.0033 0.0016 'International Tables Vol C Tables 4.2.6.8 and 6.1.1.4'
H H 0.0000 0.0000 'International Tables Vol C Tables 4.2.6.8 and 6.1.1.4'
N N 0.0061 0.0033 'International Tables Vol C Tables 4.2.6.8 and 6.1.1.4'
O O 0.0106 0.0060 'International Tables Vol C Tables 4.2.6.8 and 6.1.1.4'
Si Si 0.0817 0.0704 'International Tables Vol C Tables 4.2.6.8 and 6.1.1.4'
P P 0.1023 0.0942 'International Tables Vol C Tables 4.2.6.8 and 6.1.1.4'
Lu Lu -0.4720 5.8584 'International Tables Vol C Tables 4.2.6.8 and 6.1.1.4'

loop_
_geom_angle_atom_site_label_1
_geom_angle_atom_site_label_2
_geom_angle_atom_site_label_3
_geom_angle
N12 Lu1 N10 105.1(2)
N12 Lu1 N8 58.4(2)
N10 Lu1 N8 145.9(2)
N12 Lu1 N5 129.0(2)
N10 Lu1 N5 110.7(2)
N8 Lu1 N5 101.9(2)
N12 Lu1 N9 118.1(2)
N10 Lu1 N9 81.1(2)
N8 Lu1 N9 82.2(2)
N5 Lu1 N9 102.63(19)
N12 Lu1 N13 85.7(2)
N10 Lu1 N13 57.20(18)
N8 Lu1 N13 138.63(19)
N5 Lu1 N13 84.30(18)
N9 Lu1 N13 136.9(2)
N12 Lu1 C97 28.7(2)
N10 Lu1 C97 127.3(2)
N8 Lu1 C97 29.8(2)
N5 Lu1 C97 120.0(2)
N9 Lu1 C97 100.4(2)
N13 Lu1 C97 112.83(19)
N12 Lu1 C105 88.2(2)
N10 Lu1 C105 29.40(18)
N8 Lu1 C105 145.7(2)
N5 Lu1 C105 105.9(2)
N9 Lu1 C105 110.3(2)
N13 Lu1 C105 30.07(17)
C97 Lu1 C105 116.3(2)
N12 Lu1 Lu2 116.41(15)
N10 Lu1 Lu2 76.81(14)
N8 Lu1 Lu2 136.49(15)
N5 Lu1 Lu2 44.10(13)
N9 Lu1 Lu2 124.71(15)
N13 Lu1 Lu2 41.02(12)
C97 Lu1 Lu2 133.10(14)
C105 Lu1 Lu2 62.72(15)
N6B Lu2 O1B 83.0(6)
N6B Lu2 N3 63.3(4)
O1B Lu2 N3 89.6(7)
N6B Lu2 N1 133.6(4)
O1B Lu2 N1 84.0(6)
N3 Lu2 N1 160.5(2)
N6B Lu2 O1 83.3(5)
O1B Lu2 O1 7.2(8)
N3 Lu2 O1 83.3(4)
N1 Lu2 O1 88.9(4)
N6B Lu2 N13 93.2(4)
O1B Lu2 N13 163.2(7)
N3 Lu2 N13 103.36(19)
N1 Lu2 N13 86.87(19)
O1 Lu2 N13 170.2(4)
N6B Lu2 N6 9.7(6)
O1B Lu2 N6 85.4(6)
N3 Lu2 N6 53.8(5)
N1 Lu2 N6 143.3(5)
O1 Lu2 N6 84.5(5)
N13 Lu2 N6 93.6(4)
N6B Lu2 N2 144.7(4)
O1B Lu2 N2 96.4(6)
N3 Lu2 N2 81.43(19)
N1 Lu2 N2 80.98(18)
O1 Lu2 N2 92.0(4)
N13 Lu2 N2 96.10(17)
N6 Lu2 N2 135.2(5)
N6B Lu2 N5 77.6(4)
O1B Lu2 N5 80.9(7)
N3 Lu2 N5 140.6(2)
N1 Lu2 N5 56.43(19)
O1 Lu2 N5 88.1(4)
N13 Lu2 N5 82.26(18)
N6 Lu2 N5 87.2(5)
N2 Lu2 N5 137.40(19)
N6B Lu2 C47B 28.7(6)
O1B Lu2 C47B 80.6(6)
N3 Lu2 C47B 35.2(5)
N1 Lu2 C47B 158.1(4)
O1 Lu2 C47B 77.4(5)
N13 Lu2 C47B 103.8(4)
N6 Lu2 C47B 20.0(4)
N2 Lu2 C47B 116.1(5)
N5 Lu2 C47B 105.4(5)
N6B Lu2 C39 104.8(4)
O1B Lu2 C39 73.4(7)
N3 Lu2 C39 160.8(2)
N1 Lu2 C39 29.01(19)
O1 Lu2 C39 80.3(4)
N13 Lu2 C39 91.86(19)
N6 Lu2 C39 114.4(5)
N2 Lu2 C39 108.83(19)
N5 Lu2 C39 29.48(19)
C47B Lu2 C39 129.9(5)
N6B Lu2 C47 36.3(5)
O1B Lu2 C47 83.2(6)
N3 Lu2 C47 27.3(4)
N1 Lu2 C47 164.9(4)
O1 Lu2 C47 79.2(4)
N13 Lu2 C47 103.3(3)
N6 Lu2 C47 27.1(5)
N2 Lu2 C47 108.5(4)
N5 Lu2 C47 113.3(4)
C47B Lu2 C47 7.9(5)
C39 Lu2 C47 137.7(4)
N10 P4 C91 113.8(3)
N10 P4 C66 104.4(3)
C91 P4 C66 108.0(4)
N10 P4 C85 111.9(3)
C91 P4 C85 111.4(3)
C66 P4 C85 106.6(4)
N3 P2 C8 105.3(3)
N3 P2 C27B 114.9(5)
C8 P2 C27B 108.4(5)
N3 P2 C27 117.4(5)
C8 P2 C27 108.7(5)
C27B P2 C27 3.1(8)
N3 P2 C33 114.0(4)
C8 P2 C33 105.0(4)
C27B P2 C33 108.5(5)
C27 P2 C33 105.5(6)
N2 C9 C10 113.2(6)
N2 C9 C8 130.6(6)
C10 C9 C8 116.2(6)
C7 C8 C9 117.4(7)
C7 C8 P2 116.3(5)
C9 C8 P2 126.3(5)
N2 C12 C11 112.2(6)
N2 C12 C1 130.9(6)
C11 C12 C1 116.9(6)
C2 C1 C12 120.1(6)
C2 C1 P1 114.9(5)
C12 C1 P1 124.8(5)
C3 C4 C11 121.4(7)
C3 C4 H4 119.3
C11 C4 H4 119.3
C4 C3 C2 118.4(7)
C4 C3 C13 122.5(7)
C2 C3 C13 119.1(7)
C1 C2 C3 121.1(7)
C1 C2 H2 119.4
C3 C2 H2 119.4
C5 C10 C9 124.9(7)
C5 C10 C11 130.5(7)
C9 C10 C11 104.4(6)
C4 C11 C12 122.0(6)
C4 C11 C10 131.0(6)
C12 C11 C10 107.0(6)
C10 C5 C6 118.2(7)
C10 C5 H5 120.9
C6 C5 H5 120.9
C8 C7 C6 125.0(7)
C8 C7 H7 117.5
C6 C7 H7 117.5
C7 C6 C5 118.2(7)
C7 C6 C14 121.4(8)
C5 C6 C14 120.4(8)
C6 C14 H14A 109.5
C6 C14 H14B 109.5
H14A C14 H14B 109.5
C6 C14 H14C 109.5
H14A C14 H14C 109.5
H14B C14 H14C 109.5
C3 C13 H13A 109.5
C3 C13 H13B 109.5
H13A C13 H13B 109.5
C3 C13 H13C 109.5
H13A C13 H13C 109.5
H13B C13 H13C 109.5
C20 C15 C16 121.8(8)
C20 C15 P1 117.9(6)
C16 C15 P1 120.3(6)
C15 C20 C19 120.7(8)
C15 C20 H20 119.6
C19 C20 H20 119.6
C15 C16 C17 116.5(9)
C15 C16 H16 121.7
C17 C16 H16 121.7
C17 C18 C19 118.6(9)
C17 C18 H18 120.7
C19 C18 H18 120.7
C20 C19 C18 119.3(9)
C20 C19 H19 120.3
C18 C19 H19 120.3
C18 C17 C16 123.0(9)
C18 C17 H17 118.5
C16 C17 H17 118.5
N9 C67 C66 129.2(6)
N9 C67 C68 112.7(7)
C66 C67 C68 118.1(7)
C96 C91 C92 117.5(8)
C96 C91 P4 117.1(6)
C92 C91 P4 125.4(6)
C62 C69 C70 122.8(9)
C62 C69 C68 130.0(8)
C70 C69 C68 107.2(7)
C63 C68 C67 120.5(9)
C63 C68 C69 134.7(8)
C67 C68 C69 104.8(7)
C65 C66 C67 120.4(7)
C65 C66 P4 118.8(7)
C67 C66 P4 120.6(5)
C64 C63 C68 121.1(8)
C64 C63 H63 119.4
C68 C63 H63 119.4
C66 C65 C64 118.6(9)
C66 C65 H65 120.7
C64 C65 H65 120.7
C69 C70 C59 120.1(7)
C69 C70 N9 111.0(7)
C59 C70 N9 128.9(7)
C63 C64 C65 121.2(8)
C63 C64 C72 123.9(9)
C65 C64 C72 114.9(10)
C93 C92 C91 121.6(8)
C93 C92 H92 119.2
C91 C92 H92 119.2
C92 C93 C94 119.8(8)
C92 C93 H93 120.1
C94 C93 H93 120.1
C69 C62 C61 117.8(8)
C69 C62 H62 121.1
C61 C62 H62 121.1
C62 C61 C60 120.7(8)
C62 C61 C71 121.1(9)
C60 C61 C71 118.1(10)
C95 C96 C91 121.4(8)
C95 C96 H96 119.3
C91 C96 H96 119.3
C93 C94 C95 118.0(9)
C93 C94 H94 121.0
C95 C94 H94 121.0
C64 C72 H72A 109.5
C64 C72 H72B 109.5
H72A C72 H72B 109.5
C64 C72 H72C 109.5
H72A C72 H72C 109.5
H72B C72 H72C 109.5
C96 C95 C94 121.7(9)
C96 C95 H95 119.2
C94 C95 H95 119.2
C26 C21 C22 117.6(8)
C26 C21 P1 120.6(7)
C22 C21 P1 121.7(7)
C21 C22 C23 119.4(9)
C21 C22 H22 120.3
C23 C22 H22 120.3
C24 C23 C22 121.3(10)
C24 C23 H23 119.4
C22 C23 H23 119.4
C21 C26 C25 122.2(10)
C21 C26 H26 118.9
C25 C26 H26 118.9
C85 C86 C87 122.1(8)
C85 C86 H86 119.0
C87 C86 H86 119.0
C86 C85 C90 119.0(8)
C86 C85 P4 119.5(6)
C90 C85 P4 121.0(6)
C38 C33 C34 120.3(8)
C38 C33 P2 117.4(6)
C34 C33 P2 122.2(6)
C37 C38 C33 122.2(10)
C37 C38 H38 118.9
C33 C38 H38 118.9
C89 C90 C85 119.8(8)
C89 C90 H90 120.1
C85 C90 H90 120.1
C33 C34 C35 116.5(10)
C33 C34 H34 121.8
C35 C34 H34 121.8
C89 C88 C87 120.2(9)
C89 C88 H88 119.9
C87 C88 H88 119.9
C90 C89 C88 120.3(9)
C90 C89 H89 119.8
C88 C89 H89 119.8
C35 C36 C37 120.7(11)
C35 C36 H36 119.6
C37 C36 H36 119.6
C86 C87 C88 118.6(9)
C86 C87 H87 120.7
C88 C87 H87 120.7
C38 C37 C36 118.7(11)
C38 C37 H37 120.6
C36 C37 H37 120.6
C36 C35 C34 121.4(11)
C36 C35 H35 119.3
C34 C35 H35 119.3
C60 C59 C70 116.2(7)
C60 C59 P3 120.4(7)
C70 C59 P3 122.7(6)
C61 C60 C59 121.9(9)
C61 C60 H60 119.1
C59 C60 H60 119.1
C61 C71 H71A 109.5
C61 C71 H71B 109.5
H71A C71 H71B 109.5
C61 C71 H71C 109.5
H71A C71 H71C 109.5
H71B C71 H71C 109.5
C97 N12 C98 114.2(6)
C97 N12 Lu1 98.8(4)
C98 N12 Lu1 145.8(5)
C98 C99 C100 122.6(10)
C98 C99 C200 117.5(11)
C100 C99 C200 22.5(11)
C98 C99 H99 118.7
C100 C99 H99 118.7
C200 C99 H99 118.8
C97 N11 C200 118.6(10)
C97 N11 C100 116.1(8)
C200 N11 C100 24.1(12)
N11 C97 N12 130.6(7)
N11 C97 N8 121.5(8)
N12 C97 N8 107.8(6)
N11 C97 Lu1 175.2(6)
N12 C97 Lu1 52.5(4)
N8 C97 Lu1 55.4(4)
C99 C98 N12 121.7(8)
C99 C98 H98 119.1
N12 C98 H98 119.1
C105 N13 C106 111.2(5)
C105 N13 Lu2 126.1(4)
C106 N13 Lu2 107.4(4)
C105 N13 Lu1 89.7(4)
C106 N13 Lu1 126.7(4)
Lu2 N13 Lu1 96.18(18)
C40 N5 C39 109.4(6)
C40 N5 Lu1 109.9(5)
C39 N5 Lu1 117.5(4)
C40 N5 Lu2 133.5(5)
C39 N5 Lu2 90.4(4)
Lu1 N5 Lu2 95.64(19)
C105 N14 C108 120.2(7)
C105 N14 C208 109.6(8)
C108 N14 C208 27.0(6)
C39 N4 C42 119.4(7)
C67 N9 C70 104.2(6)
C67 N9 Lu1 125.7(5)
C70 N9 Lu1 118.0(4)
C97 N8 P3 121.7(5)
C97 N8 Lu1 94.8(5)
P3 N8 Lu1 132.6(3)
C105 N10 P4 124.1(5)
C105 N10 Lu1 97.5(4)
P4 N10 Lu1 131.5(3)
C107 C106 N13 123.0(6)
C107 C106 H106 118.5
N13 C106 H106 118.5
N14 C105 N10 122.9(6)
N14 C105 N13 129.1(6)
N10 C105 N13 107.5(5)
N14 C105 Lu1 150.8(6)
N10 C105 Lu1 53.1(3)
N13 C105 Lu1 60.2(3)
C9 N2 C12 103.1(5)
C9 N2 Lu2 125.4(4)
C12 N2 Lu2 124.9(4)
C47 N3 C47B 15.4(9)
C47 N3 P2 115.5(8)
C47B N3 P2 128.6(9)
C47 N3 Lu2 101.7(8)
C47B N3 Lu2 86.3(8)
P2 N3 Lu2 136.7(3)
C39 N1 P1 120.0(5)
C39 N1 Lu2 97.9(4)
P1 N1 Lu2 137.0(3)
N1 P1 C1 104.7(3)
N1 P1 C21 117.2(4)
C1 P1 C21 106.5(4)
N1 P1 C15 111.9(3)
C1 P1 C15 109.3(4)
C21 P1 C15 107.0(4)
N8 P3 C73B 117.9(5)
N8 P3 C79B 117.7(4)
C73B P3 C79B 93.8(4)
N8 P3 C59 106.8(4)
C73B P3 C59 113.4(5)
C79B P3 C59 106.7(4)
N8 P3 C73 111.0(3)
C73B P3 C73 14.0(4)
C79B P3 C73 107.7(3)
C59 P3 C73 106.4(4)
N8 P3 C79 106.2(4)
C73B P3 C79 107.9(3)
C79B P3 C79 14.7(4)
C59 P3 C79 103.4(4)
C73 P3 C79 121.9(4)
C41 C40 N5 123.5(8)
C41 C40 H40 118.3
N5 C40 H40 118.3
N4 C39 N1 121.8(7)
N4 C39 N5 130.4(7)
N1 C39 N5 107.7(6)
N4 C39 Lu2 155.8(5)
N1 C39 Lu2 53.0(3)
N5 C39 Lu2 60.1(3)
C40 C41 C42 121.7(8)
C40 C41 H41 119.1
C42 C41 H41 119.1
N4 C42 C41 109.2(8)
N4 C42 C43 108.7(9)
C41 C42 C43 114.1(10)
N4 C42 H42 108.2
C41 C42 H42 108.2
C43 C42 H42 108.2
C23 C24 C25 120.8(11)
C23 C24 H24 119.6
C25 C24 H24 119.6
C24 C25 C26 118.4(11)
C24 C25 H25 120.8
C26 C25 H25 120.8
C42 C43 Si1 118.9(9)
C42 C43 H43A 107.6
Si1 C43 H43A 107.6
C42 C43 H43B 107.6
Si1 C43 H43B 107.6
H43A C43 H43B 107.0
Si1 C45 H45A 109.5
Si1 C45 H45B 109.5
H45A C45 H45B 109.5
Si1 C45 H45C 109.5
H45A C45 H45C 109.5
H45B C45 H45C 109.5
Si1 C46 H46A 109.5
Si1 C46 H46B 109.5
H46A C46 H46B 109.5
Si1 C46 H46C 109.5
H46A C46 H46C 109.5
H46B C46 H46C 109.5
Si1 C44 H44A 109.5
Si1 C44 H44B 109.5
H44A C44 H44B 109.5
Si1 C44 H44C 109.5
H44A C44 H44C 109.5
H44B C44 H44C 109.5
C45 Si1 C46 110.8(6)
C45 Si1 C43 113.2(6)
C46 Si1 C43 106.3(7)
C45 Si1 C44 107.3(7)
C46 Si1 C44 109.4(8)
C43 Si1 C44 109.8(7)
C106 C107 C108 120.0(7)
C106 C107 C208 113.6(8)
C108 C107 C208 27.8(6)
C106 C107 H107 120.0
C108 C107 H107 120.0
C208 C107 H107 118.9
C47 N6 C48 112.9(17)
C47 N6 Lu2 98.1(10)
C48 N6 Lu2 146.9(15)
N7 C47 N6 131.7(16)
N7 C47 N3 123.8(15)
N6 C47 N3 104.5(12)
N7 C47 Lu2 169.0(12)
N6 C47 Lu2 54.9(8)
N3 C47 Lu2 51.0(6)
C47 N7 C50 109.0(15)
C49 C50 N7 119.0(19)
C49 C50 C51 125(4)
N7 C50 C51 106(3)
C49 C50 H50 100.3
N7 C50 H50 100.3
C51 C50 H50 100.2
C48 C49 C50 120(2)
C48 C49 H49 119.9
C50 C49 H49 119.9
C49 C48 N6 126(2)
C49 C48 H48 117.1
N6 C48 H48 117.1
Si2 C51 C50 121(4)
Si2 C51 H51A 107.2
C50 C51 H51A 107.4
Si2 C51 H51B 107.0
C50 C51 H51B 107.0
H51A C51 H51B 106.8
C51 Si2 C54 96(2)
C51 Si2 C53 113(2)
C54 Si2 C53 99.7(19)
C51 Si2 C52 120(2)
C54 Si2 C52 114.8(17)
C53 Si2 C52 110.0(16)
Si2 C52 H52A 109.5
Si2 C52 H52B 109.5
H52A C52 H52B 109.5
Si2 C52 H52C 109.5
H52A C52 H52C 109.5
H52B C52 H52C 109.5
Si2 C53 H53A 109.5
Si2 C53 H53B 109.5
H53A C53 H53B 109.5
Si2 C53 H53C 109.5
H53A C53 H53C 109.5
H53B C53 H53C 109.5
Si2 C54 H54A 109.5
Si2 C54 H54B 109.5
H54A C54 H54B 109.5
Si2 C54 H54C 109.5
H54A C54 H54C 109.5
H54B C54 H54C 109.5
C80 C79 C84 120.0
C80 C79 P3 116.4(2)
C84 C79 P3 123.6(2)
C79 C80 C81 120.0
C79 C80 H80 120.0
C81 C80 H80 120.0
C82 C81 C80 120.0
C82 C81 H81 120.0
C80 C81 H81 120.0
C81 C82 C83 120.0
C81 C82 H82 120.0
C83 C82 H82 120.0
C82 C83 C84 120.0
C82 C83 H83 120.0
C84 C83 H83 120.0
C83 C84 C79 120.0
C83 C84 H84 120.0
C79 C84 H84 120.0
C74 C73 C78 120.0
C74 C73 P3 122.4(3)
C78 C73 P3 117.3(3)
C73 C74 C75 120.0
C73 C74 H74 120.0
C75 C74 H74 120.0
C74 C75 C76 120.0
C74 C75 H75 120.0
C76 C75 H75 120.0
C77 C76 C75 120.0
C77 C76 H76 120.0
C75 C76 H76 120.0
C78 C77 C76 120.0
C78 C77 H77 120.0
C76 C77 H77 120.0
C77 C78 C73 120.0
C77 C78 H78 120.0
C73 C78 H78 120.0
C55 O1 C58 105.8(13)
C55 O1 Lu2 128.2(10)
C58 O1 Lu2 125.6(13)
O1 C55 C56 108.9(12)
O1 C55 H55A 109.9
C56 C55 H55A 109.9
O1 C55 H55B 109.9
C56 C55 H55B 109.9
H55A C55 H55B 108.3
C55 C56 C57 102.1(12)
C55 C56 H56A 111.3
C57 C56 H56A 111.3
C55 C56 H56B 111.4
C57 C56 H56B 111.4
H56A C56 H56B 109.2
C58 C57 C56 94.6(14)
C58 C57 H57A 112.8
C56 C57 H57A 112.8
C58 C57 H57B 112.8
C56 C57 H57B 112.8
H57A C57 H57B 110.3
O1 C58 C57 104.4(15)
O1 C58 H58A 110.9
C57 C58 H58A 110.9
O1 C58 H58B 110.9
C57 C58 H58B 110.9
H58A C58 H58B 108.9
C99 C100 C101 106.4(11)
C99 C100 N11 112.8(10)
C101 C100 N11 107.9(12)
C99 C100 H100 109.9
C101 C100 H100 109.9
N11 C100 H100 109.9
C100 C101 Si3 117.9(10)
C100 C101 H10A 107.8
Si3 C101 H10A 107.8
C100 C101 H10B 107.8
Si3 C101 H10B 107.8
H10A C101 H10B 107.2
C102 Si3 C101 112.3(8)
C102 Si3 C104 106.2(11)
C101 Si3 C104 104.7(11)
C102 Si3 C103 115.6(10)
C101 Si3 C103 108.1(8)
C104 Si3 C103 109.5(11)
Si3 C102 H10C 109.5
Si3 C102 H10D 109.5
H10C C102 H10D 109.5
Si3 C102 H10E 109.5
H10C C102 H10E 109.5
H10D C102 H10E 109.5
Si3 C103 H10F 109.5
Si3 C103 H10G 109.5
H10F C103 H10G 109.5
Si3 C103 H10H 109.5
H10F C103 H10H 109.5
H10G C103 H10H 109.5
Si3 C104 H10I 109.5
Si3 C104 H10J 109.5
H10I C104 H10J 109.5
Si3 C104 H10K 109.5
H10I C104 H10K 109.5
H10J C104 H10K 109.5
N14 C108 C107 113.4(9)
N14 C108 C109 103.6(10)
C107 C108 C109 107.5(10)
N14 C108 H108 110.7
C107 C108 H108 110.7
C109 C108 H108 110.7
C108 C109 Si4 117.6(9)
C108 C109 H10L 107.9
Si4 C109 H10L 107.9
C108 C109 H10M 107.9
Si4 C109 H10M 107.9
H10L C109 H10M 107.2
C112 Si4 C111 109.5(9)
C112 Si4 C110 109.1(8)
C111 Si4 C110 108.3(8)
C112 Si4 C109 108.5(7)
C111 Si4 C109 113.8(7)
C110 Si4 C109 107.5(7)
Si4 C110 H11A 109.5
Si4 C110 H11B 109.5
H11A C110 H11B 109.5
Si4 C110 H11C 109.5
H11A C110 H11C 109.5
H11B C110 H11C 109.5
Si4 C111 H11D 109.5
Si4 C111 H11E 109.5
H11D C111 H11E 109.5
Si4 C111 H11F 109.5
H11D C111 H11F 109.5
H11E C111 H11F 109.5
Si4 C112 H11G 109.5
Si4 C112 H11H 109.5
H11G C112 H11H 109.5
Si4 C112 H11I 109.5
H11G C112 H11I 109.5
H11H C112 H11I 109.5
C28 C27 C32 120.0
C28 C27 P2 119.1(7)
C32 C27 P2 120.2(7)
C29 C28 C27 120.0
C29 C28 H28 120.0
C27 C28 H28 120.0
C30 C29 C28 120.0
C30 C29 H29 120.0
C28 C29 H29 120.0
C29 C30 C31 120.0
C29 C30 H30 120.0
C31 C30 H30 120.0
C32 C31 C30 120.0
C32 C31 H31 120.0
C30 C31 H31 120.0
C31 C32 C27 120.0
C31 C32 H32 120.0
C27 C32 H32 120.0
C47B N6B C48B 110.2(14)
C47B N6B Lu2 95.8(10)
C48B N6B Lu2 153.5(12)
N7B C47B N6B 134.8(17)
N7B C47B N3 112.7(17)
N6B C47B N3 112.4(13)
N7B C47B Lu2 163.4(13)
N6B C47B Lu2 55.5(8)
N3 C47B Lu2 58.5(6)
C47B N7B C50B 112.9(15)
C49B C50B N7B 111.2(15)
C49B C50B C51B 118.5(16)
N7B C50B C51B 100.9(15)
C49B C50B H50B 108.6
N7B C50B H50B 108.6
C51B C50B H50B 108.6
C48B C49B C50B 119.8(17)
C48B C49B H49B 120.1
C50B C49B H49B 120.1
C49B C48B N6B 124.7(16)
C49B C48B H48B 117.6
N6B C48B H48B 117.6
C50B C51B Si2B 126.2(16)
C50B C51B H51C 105.8
Si2B C51B H51C 105.7
C50B C51B H51D 105.8
Si2B C51B H51D 105.8
H51C C51B H51D 106.2
C53B Si2B C51B 110(2)
C53B Si2B C54B 94(3)
C51B Si2B C54B 120(2)
C53B Si2B C52B 104(2)
C51B Si2B C52B 114.0(17)
C54B Si2B C52B 111(2)
Si2B C52B H52D 109.5
Si2B C52B H52E 109.5
H52D C52B H52E 109.5
Si2B C52B H52F 109.5
H52D C52B H52F 109.5
H52E C52B H52F 109.5
Si2B C53B H53D 109.5
Si2B C53B H53E 109.5
H53D C53B H53E 109.5
Si2B C53B H53F 109.4
H53D C53B H53F 109.5
H53E C53B H53F 109.5
Si2B C54B H54D 109.5
Si2B C54B H54E 109.5
H54D C54B H54E 109.5
Si2B C54B H54F 109.5
H54D C54B H54F 109.5
H54E C54B H54F 109.5
C80B C79B C84B 120.0
C80B C79B P3 126.9(3)
C84B C79B P3 113.1(3)
C79B C80B C81B 120.0
C79B C80B H80B 120.0
C81B C80B H80B 120.0
C82B C81B C80B 120.0
C82B C81B H81B 120.0
C80B C81B H81B 120.0
C83B C82B C81B 120.0
C83B C82B H82B 120.0
C81B C82B H82B 120.0
C84B C83B C82B 120.0
C84B C83B H83B 120.0
C82B C83B H83B 120.0
C83B C84B C79B 120.0
C83B C84B H84B 120.0
C79B C84B H84B 120.0
C74B C73B C78B 120.0
C74B C73B P3 124.8(4)
C78B C73B P3 114.9(4)
C75B C74B C73B 120.0
C75B C74B H74B 120.0
C73B C74B H74B 120.0
C74B C75B C76B 120.0
C74B C75B H75B 120.0
C76B C75B H75B 120.0
C77B C76B C75B 120.0
C77B C76B H76B 120.0
C75B C76B H76B 120.0
C78B C77B C76B 120.0
C78B C77B H77B 120.0
C76B C77B H77B 120.0
C77B C78B C73B 120.0
C77B C78B H78B 120.0
C73B C78B H78B 120.0
C55B O1B C58B 106.8(13)
C55B O1B Lu2 125.8(13)
C58B O1B Lu2 127.4(12)
O1B C55B C56B 107.1(15)
O1B C55B H55C 110.4
C56B C55B H55C 110.4
O1B C55B H55D 110.2
C56B C55B H55D 110.2
H55C C55B H55D 108.6
C55B C56B C57B 93.8(14)
C55B C56B H56C 112.9
C57B C56B H56C 113.0
C55B C56B H56D 113.0
C57B C56B H56D 113.0
H56C C56B H56D 110.4
C58B C57B C56B 100.1(14)
C58B C57B H57C 111.8
C56B C57B H57C 111.8
C58B C57B H57D 111.7
C56B C57B H57D 111.7
H57C C57B H57D 109.5
C57B C58B O1B 105.9(13)
C57B C58B H58C 110.6
O1B C58B H58C 110.6
C57B C58B H58D 110.5
O1B C58B H58D 110.5
H58C C58B H58D 108.7
N11 C200 C201 101.4(19)
N11 C200 C99 107.9(17)
C201 C200 C99 111.3(19)
N11 C200 H200 111.9
C201 C200 H200 111.9
C99 C200 H200 111.9
C200 C201 Si3B 122.1(16)
C200 C201 H20A 106.8
Si3B C201 H20A 106.8
C200 C201 H20B 106.8
Si3B C201 H20B 106.8
H20A C201 H20B 106.6
C202 Si3B C201 110.0(13)
C202 Si3B C203 118(2)
C201 Si3B C203 107.1(18)
C202 Si3B C204 103.2(14)
C201 Si3B C204 110.9(12)
C203 Si3B C204 107.1(17)
Si3B C202 H20C 109.5
Si3B C202 H20D 109.5
H20C C202 H20D 109.5
Si3B C202 H20E 109.5
H20C C202 H20E 109.5
H20D C202 H20E 109.5
Si3B C203 H20F 109.5
Si3B C203 H20G 109.5
H20F C203 H20G 109.5
Si3B C203 H20H 109.5
H20F C203 H20H 109.5
H20G C203 H20H 109.5
Si3B C204 H20I 109.5
Si3B C204 H20J 109.5
H20I C204 H20J 109.5
Si3B C204 H20K 109.5
H20I C204 H20K 109.5
H20J C204 H20K 109.5
C209 C208 C107 107.1(12)
C209 C208 N14 106.0(12)
C107 C208 N14 99.6(10)
C209 C208 H208 114.3
C107 C208 H208 114.3
N14 C208 H208 114.3
C208 C209 Si4B 119.1(12)
C208 C209 H20L 107.5
Si4B C209 H20L 107.5
C208 C209 H20M 107.5
Si4B C209 H20M 107.5
H20L C209 H20M 107.0
C212 Si4B C210 109.9(10)
C212 Si4B C211 108.8(10)
C210 Si4B C211 108.7(10)
C212 Si4B C209 105.4(9)
C210 Si4B C209 111.3(10)
C211 Si4B C209 112.7(9)
Si4B C210 H21A 109.5
Si4B C210 H21B 109.5
H21A C210 H21B 109.5
Si4B C210 H21C 109.5
H21A C210 H21C 109.5
H21B C210 H21C 109.5
Si4B C211 H21D 109.5
Si4B C211 H21E 109.5
H21D C211 H21E 109.5
Si4B C211 H21F 109.5
H21D C211 H21F 109.5
H21E C211 H21F 109.5
Si4B C212 H21G 109.5
Si4B C212 H21H 109.5
H21G C212 H21H 109.5
Si4B C212 H21I 109.5
H21G C212 H21I 109.5
H21H C212 H21I 109.5
C28B C27B C32B 120.0
C28B C27B P2 122.1(8)
C32B C27B P2 117.8(8)
C29B C28B C27B 120.0
C29B C28B H28B 120.0
C27B C28B H28B 120.0
C28B C29B C30B 120.0
C28B C29B H29B 120.0
C30B C29B H29B 120.0
C31B C30B C29B 120.0
C31B C30B H30B 120.0
C29B C30B H30B 120.0
C30B C31B C32B 120.0
C30B C31B H31B 120.0
C32B C31B H31B 120.0
C31B C32B C27B 120.0
C31B C32B H32B 120.0
C27B C32B H32B 120.0

loop_
_geom_bond_atom_site_label_1
_geom_bond_atom_site_label_2
_geom_bond_distance
Lu1 N12 2.240(6)
Lu1 N10 2.264(6)
Lu1 N8 2.305(6)
Lu1 N5 2.315(6)
Lu1 N9 2.327(5)
Lu1 N13 2.436(5)
Lu1 C97 2.789(8)
Lu1 C105 2.807(7)
Lu1 Lu2 3.5647(5)
Lu2 N6B 2.226(14)
Lu2 O1B 2.253(17)
Lu2 N3 2.297(6)
Lu2 N1 2.321(5)
Lu2 O1 2.341(11)
Lu2 N13 2.353(5)
Lu2 N6 2.389(16)
Lu2 N2 2.412(5)
Lu2 N5 2.493(5)
Lu2 C47B 2.688(18)
Lu2 C39 2.877(7)
Lu2 C47 2.893(16)
P4 N10 1.601(5)
P4 C91 1.765(8)
P4 C66 1.792(7)
P4 C85 1.801(8)
P2 N3 1.587(6)
P2 C8 1.760(8)
P2 C27B 1.791(10)
P2 C27 1.815(9)
P2 C33 1.815(7)
C9 N2 1.397(8)
C9 C10 1.416(9)
C9 C8 1.443(9)
C8 C7 1.377(10)
C12 N2 1.399(8)
C12 C11 1.401(9)
C12 C1 1.412(9)
C1 C2 1.390(10)
C1 P1 1.803(7)
C4 C3 1.340(10)
C4 C11 1.392(9)
C4 H4 0.9500
C3 C2 1.423(11)
C3 C13 1.529(10)
C2 H2 0.9500
C10 C5 1.370(10)
C10 C11 1.427(9)
C5 C6 1.400(11)
C5 H5 0.9500
C7 C6 1.390(11)
C7 H7 0.9500
C6 C14 1.531(11)
C14 H14A 0.9800
C14 H14B 0.9800
C14 H14C 0.9800
C13 H13A 0.9800
C13 H13B 0.9800
C13 H13C 0.9800
C15 C20 1.349(10)
C15 C16 1.381(11)
C15 P1 1.817(8)
C20 C19 1.379(11)
C20 H20 0.9500
C16 C17 1.381(12)
C16 H16 0.9500
C18 C17 1.366(14)
C18 C19 1.381(13)
C18 H18 0.9500
C19 H19 0.9500
C17 H17 0.9500
C67 N9 1.375(9)
C67 C66 1.414(11)
C67 C68 1.437(9)
C91 C96 1.388(11)
C91 C92 1.401(10)
C69 C62 1.374(11)
C69 C70 1.392(10)
C69 C68 1.448(12)
C68 C63 1.393(12)
C66 C65 1.395(11)
C63 C64 1.322(13)
C63 H63 0.9500
C65 C64 1.456(12)
C65 H65 0.9500
C70 C59 1.410(11)
C70 N9 1.449(10)
C64 C72 1.536(12)
C92 C93 1.363(12)
C92 H92 0.9500
C93 C94 1.390(12)
C93 H93 0.9500
C62 C61 1.379(13)
C62 H62 0.9500
C61 C60 1.396(12)
C61 C71 1.533(12)
C96 C95 1.327(12)
C96 H96 0.9500
C94 C95 1.406(12)
C94 H94 0.9500
C72 H72A 0.9800
C72 H72B 0.9800
C72 H72C 0.9800
C95 H95 0.9500
C21 C26 1.352(12)
C21 C22 1.390(11)
C21 P1 1.806(8)
C22 C23 1.400(12)
C22 H22 0.9500
C23 C24 1.314(15)
C23 H23 0.9500
C26 C25 1.395(14)
C26 H26 0.9500
C86 C85 1.358(10)
C86 C87 1.380(12)
C86 H86 0.9500
C85 C90 1.411(10)
C33 C38 1.383(11)
C33 C34 1.390(12)
C38 C37 1.334(13)
C38 H38 0.9500
C90 C89 1.374(12)
C90 H90 0.9500
C34 C35 1.400(14)
C34 H34 0.9500
C88 C89 1.379(12)
C88 C87 1.397(12)
C88 H88 0.9500
C89 H89 0.9500
C36 C35 1.365(17)
C36 C37 1.374(17)
C36 H36 0.9500
C87 H87 0.9500
C37 H37 0.9500
C35 H35 0.9500
C59 C60 1.412(11)
C59 P3 1.768(8)
C60 H60 0.9500
C71 H71A 0.9800
C71 H71B 0.9800
C71 H71C 0.9800
N12 C97 1.355(9)
N12 C98 1.413(9)
C99 C98 1.312(12)
C99 C100 1.447(16)
C99 C200 1.62(3)
C99 H99 0.9500
N11 C97 1.254(9)
N11 C200 1.43(3)
N11 C100 1.520(16)
C97 N8 1.389(9)
C98 H98 0.9500
N13 C105 1.406(8)
N13 C106 1.411(8)
N5 C40 1.412(9)
N5 C39 1.416(9)
N14 C105 1.260(9)
N14 C108 1.439(14)
N14 C208 1.639(17)
N4 C39 1.270(9)
N4 C42 1.483(11)
N8 P3 1.603(6)
N10 C105 1.390(8)
C106 C107 1.341(9)
C106 H106 0.9500
N3 C47 1.354(16)
N3 C47B 1.552(19)
N1 C39 1.408(8)
N1 P1 1.602(6)
P3 C73B 1.614(10)
P3 C79B 1.726(8)
P3 C73 1.938(8)
P3 C79 1.973(8)
C40 C41 1.360(12)
C40 H40 0.9500
C41 C42 1.494(14)
C41 H41 0.9500
C42 C43 1.529(14)
C42 H42 1.0000
C24 C25 1.364(16)
C24 H24 0.9500
C25 H25 0.9500
C43 Si1 1.829(12)
C43 H43A 0.9900
C43 H43B 0.9900
C45 Si1 1.829(12)
C45 H45A 0.9800
C45 H45B 0.9800
C45 H45C 0.9800
C46 Si1 1.833(13)
C46 H46A 0.9800
C46 H46B 0.9800
C46 H46C 0.9800
C44 Si1 1.870(14)
C44 H44A 0.9800
C44 H44B 0.9800
C44 H44C 0.9800
C107 C108 1.503(14)
C107 C208 1.580(17)
C107 H107 0.9500
N6 C47 1.33(2)
N6 C48 1.37(3)
C47 N7 1.28(2)
N7 C50 1.58(3)
C50 C49 1.29(3)
C50 C51 1.21(6)
C50 H50 1.0000
C49 C48 1.27(3)
C49 H49 0.9500
C48 H48 0.9500
C51 Si2 2.15(6)
C51 H51A 0.9900
C51 H51B 0.9900
Si2 C54 1.68(4)
Si2 C53 1.82(4)
Si2 C52 1.98(3)
C52 H52A 0.9800
C52 H52B 0.9800
C52 H52C 0.9800
C53 H53A 0.9800
C53 H53B 0.9800
C53 H53C 0.9800
C54 H54A 0.9800
C54 H54B 0.9800
C54 H54C 0.9800
C79 C80 1.3900
C79 C84 1.3900
C80 C81 1.3900
C80 H80 0.9500
C81 C82 1.3900
C81 H81 0.9500
C82 C83 1.3900
C82 H82 0.9500
C83 C84 1.3900
C83 H83 0.9500
C84 H84 0.9500
C73 C74 1.3899
C73 C78 1.3900
C74 C75 1.3900
C74 H74 0.9500
C75 C76 1.3901
C75 H75 0.9500
C76 C77 1.3900
C76 H76 0.9500
C77 C78 1.3900
C77 H77 0.9500
C78 H78 0.9500
O1 C55 1.395(13)
O1 C58 1.445(16)
C55 C56 1.458(17)
C55 H55A 0.9900
C55 H55B 0.9900
C56 C57 1.63(2)
C56 H56A 0.9900
C56 H56B 0.9900
C57 C58 1.473(18)
C57 H57A 0.9900
C57 H57B 0.9900
C58 H58A 0.9900
C58 H58B 0.9900
C100 C101 1.500(15)
C100 H100 1.0000
C101 Si3 1.914(13)
C101 H10A 0.9900
C101 H10B 0.9900
Si3 C102 1.835(16)
Si3 C104 2.00(2)
Si3 C103 2.00(2)
C102 H10C 0.9800
C102 H10D 0.9800
C102 H10E 0.9800
C103 H10F 0.9800
C103 H10G 0.9800
C103 H10H 0.9800
C104 H10I 0.9800
C104 H10J 0.9800
C104 H10K 0.9800
C108 C109 1.537(18)
C108 H108 1.0000
C109 Si4 1.871(13)
C109 H10L 0.9900
C109 H10M 0.9900
Si4 C112 1.841(17)
Si4 C111 1.846(18)
Si4 C110 1.870(19)
C110 H11A 0.9800
C110 H11B 0.9800
C110 H11C 0.9800
C111 H11D 0.9800
C111 H11E 0.9800
C111 H11F 0.9800
C112 H11G 0.9800
C112 H11H 0.9800
C112 H11I 0.9800
C27 C28 1.3900
C27 C32 1.3900
C28 C29 1.3900
C28 H28 0.9500
C29 C30 1.3900
C29 H29 0.9500
C30 C31 1.3900
C30 H30 0.9500
C31 C32 1.3900
C31 H31 0.9500
C32 H32 0.9500
N6B C47B 1.30(3)
N6B C48B 1.40(2)
C47B N7B 1.33(2)
N7B C50B 1.49(2)
C50B C49B 1.51(3)
C50B C51B 1.70(3)
C50B H50B 1.0000
C49B C48B 1.31(3)
C49B H49B 0.9500
C48B H48B 0.9500
C51B Si2B 1.83(3)
C51B H51C 0.9900
C51B H51D 0.9900
Si2B C53B 1.65(5)
Si2B C54B 1.83(5)
Si2B C52B 1.92(4)
C52B H52D 0.9800
C52B H52E 0.9800
C52B H52F 0.9800
C53B H53D 0.9800
C53B H53E 0.9800
C53B H53F 0.9800
C54B H54D 0.9800
C54B H54E 0.9800
C54B H54F 0.9800
C79B C80B 1.3900
C79B C84B 1.3900
C80B C81B 1.3900
C80B H80B 0.9500
C81B C82B 1.3900
C81B H81B 0.9500
C82B C83B 1.3900
C82B H82B 0.9500
C83B C84B 1.3900
C83B H83B 0.9500
C84B H84B 0.9500
C73B C74B 1.3899
C73B C78B 1.3901
C74B C75B 1.3899
C74B H74B 0.9500
C75B C76B 1.3901
C75B H75B 0.9500
C76B C77B 1.3900
C76B H76B 0.9500
C77B C78B 1.3900
C77B H77B 0.9500
C78B H78B 0.9500
O1B C55B 1.402(16)
O1B C58B 1.445(15)
C55B C56B 1.469(18)
C55B H55C 0.9900
C55B H55D 0.9900
C56B C57B 1.61(2)
C56B H56C 0.9900
C56B H56D 0.9900
C57B C58B 1.448(18)
C57B H57C 0.9900
C57B H57D 0.9900
C58B H58C 0.9900
C58B H58D 0.9900
C200 C201 1.482(19)
C200 H200 1.0000
C201 Si3B 1.883(17)
C201 H20A 0.9900
C201 H20B 0.9900
Si3B C202 1.83(2)
Si3B C203 2.00(3)
Si3B C204 2.02(2)
C202 H20C 0.9800
C202 H20D 0.9800
C202 H20E 0.9800
C203 H20F 0.9800
C203 H20G 0.9800
C203 H20H 0.9800
C204 H20I 0.9800
C204 H20J 0.9800
C204 H20K 0.9800
C208 C209 1.50(2)
C208 H208 1.0000
C209 Si4B 1.849(17)
C209 H20L 0.9900
C209 H20M 0.9900
Si4B C212 1.85(2)
Si4B C210 1.83(2)
Si4B C211 1.86(2)
C210 H21A 0.9800
C210 H21B 0.9800
C210 H21C 0.9800
C211 H21D 0.9800
C211 H21E 0.9800
C211 H21F 0.9800
C212 H21G 0.9800
C212 H21H 0.9800
C212 H21I 0.9800
C27B C28B 1.3900
C27B C32B 1.3900
C28B C29B 1.3900
C28B H28B 0.9500
C29B C30B 1.3900
C29B H29B 0.9500
C30B C31B 1.3900
C30B H30B 0.9500
C31B C32B 1.3900
C31B H31B 0.9500
C32B H32B 0.9500

loop_
_geom_torsion_atom_site_label_1
_geom_torsion_atom_site_label_2
_geom_torsion_atom_site_label_3
_geom_torsion_atom_site_label_4
_geom_torsion
N2 C9 C8 C7 -175.2(6)
C10 C9 C8 C7 3.0(8)
N2 C9 C8 P2 5.0(10)
C10 C9 C8 P2 -176.7(5)
N3 P2 C8 C7 -151.5(5)
C27B P2 C8 C7 85.1(7)
C27 P2 C8 C7 81.8(7)
C33 P2 C8 C7 -30.7(6)
N3 P2 C8 C9 28.3(6)
C27B P2 C8 C9 -95.2(7)
C27 P2 C8 C9 -98.4(7)
C33 P2 C8 C9 149.0(6)
N2 C12 C1 C2 180.0(6)
C11 C12 C1 C2 2.8(9)
N2 C12 C1 P1 6.0(10)
C11 C12 C1 P1 -171.2(5)
C11 C4 C3 C2 0.6(10)
C11 C4 C3 C13 -178.8(6)
C12 C1 C2 C3 0.1(10)
P1 C1 C2 C3 174.6(5)
C4 C3 C2 C1 -1.9(11)
C13 C3 C2 C1 177.5(7)
N2 C9 C10 C5 176.1(6)
C8 C9 C10 C5 -2.5(9)
N2 C9 C10 C11 -0.5(7)
C8 C9 C10 C11 -179.1(5)
C3 C4 C11 C12 2.5(10)
C3 C4 C11 C10 -176.8(7)
N2 C12 C11 C4 178.2(6)
C1 C12 C11 C4 -4.1(9)
N2 C12 C11 C10 -2.4(7)
C1 C12 C11 C10 175.3(6)
C5 C10 C11 C4 4.7(12)
C9 C10 C11 C4 -179.0(6)
C5 C10 C11 C12 -174.6(7)
C9 C10 C11 C12 1.7(7)
C9 C10 C5 C6 0.7(11)
C11 C10 C5 C6 176.4(7)
C9 C8 C7 C6 -2.1(10)
P2 C8 C7 C6 177.7(6)
C8 C7 C6 C5 0.3(11)
C8 C7 C6 C14 -179.2(7)
C10 C5 C6 C7 0.5(11)
C10 C5 C6 C14 179.9(7)
C16 C15 C20 C19 -0.8(14)
P1 C15 C20 C19 -178.5(7)
C20 C15 C16 C17 2.8(14)
P1 C15 C16 C17 -179.5(7)
C15 C20 C19 C18 -0.6(14)
C17 C18 C19 C20 -0.3(16)
C19 C18 C17 C16 2.6(17)
C15 C16 C17 C18 -3.8(16)
N10 P4 C91 C96 44.4(7)
C66 P4 C91 C96 -71.0(7)
C85 P4 C91 C96 172.2(6)
N10 P4 C91 C92 -136.0(6)
C66 P4 C91 C92 108.5(6)
C85 P4 C91 C92 -8.3(7)
N9 C67 C68 C63 -179.2(7)
C66 C67 C68 C63 1.8(10)
N9 C67 C68 C69 0.7(8)
C66 C67 C68 C69 -178.3(6)
C62 C69 C68 C63 1.4(15)
C70 C69 C68 C63 -178.0(8)
C62 C69 C68 C67 -178.4(8)
C70 C69 C68 C67 2.1(8)
N9 C67 C66 C65 179.4(7)
C68 C67 C66 C65 -1.8(10)
N9 C67 C66 P4 3.0(10)
C68 C67 C66 P4 -178.2(5)
N10 P4 C66 C65 -135.2(6)
C91 P4 C66 C65 -13.7(7)
C85 P4 C66 C65 106.2(6)
N10 P4 C66 C67 41.4(7)
C91 P4 C66 C67 162.8(6)
C85 P4 C66 C67 -77.3(6)
C67 C68 C63 C64 -1.7(12)
C69 C68 C63 C64 178.5(9)
C67 C66 C65 C64 1.6(11)
P4 C66 C65 C64 178.1(6)
C62 C69 C70 C59 -6.2(12)
C68 C69 C70 C59 173.3(7)
C62 C69 C70 N9 176.4(7)
C68 C69 C70 N9 -4.1(8)
C68 C63 C64 C65 1.5(14)
C68 C63 C64 C72 -179.5(8)
C66 C65 C64 C63 -1.4(13)
C66 C65 C64 C72 179.5(8)
C96 C91 C92 C93 2.0(11)
P4 C91 C92 C93 -177.5(6)
C91 C92 C93 C94 -1.3(12)
C70 C69 C62 C61 0.5(12)
C68 C69 C62 C61 -178.9(8)
C69 C62 C61 C60 4.6(13)
C69 C62 C61 C71 -177.4(8)
C92 C91 C96 C95 -2.9(12)
P4 C91 C96 C95 176.7(7)
C92 C93 C94 C95 1.2(13)
C91 C96 C95 C94 3.0(15)
C93 C94 C95 C96 -2.0(14)
C26 C21 C22 C23 -2.5(14)
P1 C21 C22 C23 -179.8(7)
C21 C22 C23 C24 -2.0(17)
C22 C21 C26 C25 3.7(16)
P1 C21 C26 C25 -179.0(9)
C87 C86 C85 C90 1.5(14)
C87 C86 C85 P4 -170.9(7)
N10 P4 C85 C86 12.1(8)
C91 P4 C85 C86 -116.6(7)
C66 P4 C85 C86 125.7(7)
N10 P4 C85 C90 -160.2(7)
C91 P4 C85 C90 71.1(7)
C66 P4 C85 C90 -46.6(8)
N3 P2 C33 C38 36.1(9)
C8 P2 C33 C38 -78.7(8)
C27B P2 C33 C38 165.6(8)
C27 P2 C33 C38 166.5(8)
N3 P2 C33 C34 -146.4(8)
C8 P2 C33 C34 98.8(9)
C27B P2 C33 C34 -17.0(11)
C27 P2 C33 C34 -16.1(11)
C34 C33 C38 C37 -2.9(16)
P2 C33 C38 C37 174.6(9)
C86 C85 C90 C89 -0.6(13)
P4 C85 C90 C89 171.8(7)
C38 C33 C34 C35 1.9(16)
P2 C33 C34 C35 -175.5(9)
C85 C90 C89 C88 -1.6(14)
C87 C88 C89 C90 2.8(15)
C85 C86 C87 C88 -0.3(15)
C89 C88 C87 C86 -1.9(15)
C33 C38 C37 C36 0.1(19)
C35 C36 C37 C38 4(2)
C37 C36 C35 C34 -5(2)
C33 C34 C35 C36 2(2)
C69 C70 C59 C60 6.4(11)
N9 C70 C59 C60 -176.7(7)
C69 C70 C59 P3 -164.1(6)
N9 C70 C59 P3 12.8(11)
C62 C61 C60 C59 -4.1(14)
C71 C61 C60 C59 177.8(8)
C70 C59 C60 C61 -1.5(12)
P3 C59 C60 C61 169.3(7)
N10 Lu1 N12 C97 144.5(4)
N8 Lu1 N12 C97 -2.8(4)
N5 Lu1 N12 C97 -82.0(5)
N9 Lu1 N12 C97 56.7(5)
N13 Lu1 N12 C97 -161.1(4)
C105 Lu1 N12 C97 168.9(4)
Lu2 Lu1 N12 C97 -133.0(4)
N10 Lu1 N12 C98 -20.6(9)
N8 Lu1 N12 C98 -167.9(9)
N5 Lu1 N12 C98 112.9(8)
N9 Lu1 N12 C98 -108.4(9)
N13 Lu1 N12 C98 33.8(9)
C97 Lu1 N12 C98 -165.1(11)
C105 Lu1 N12 C98 3.8(9)
Lu2 Lu1 N12 C98 61.9(9)
C200 N11 C97 N12 -14.8(19)
C100 N11 C97 N12 12.3(14)
C200 N11 C97 N8 165.8(15)
C100 N11 C97 N8 -167.1(9)
C200 N11 C97 Lu1 -144(7)
C100 N11 C97 Lu1 -117(7)
C98 N12 C97 N11 -4.4(12)
Lu1 N12 C97 N11 -175.3(8)
C98 N12 C97 N8 175.0(6)
Lu1 N12 C97 N8 4.1(6)
C98 N12 C97 Lu1 170.9(7)
N12 Lu1 C97 N11 132(8)
N10 Lu1 C97 N11 87(8)
N8 Lu1 C97 N11 -53(8)
N5 Lu1 C97 N11 -111(8)
N9 Lu1 C97 N11 1(8)
N13 Lu1 C97 N11 153(8)
C105 Lu1 C97 N11 120(8)
Lu2 Lu1 C97 N11 -164(8)
N10 Lu1 C97 N12 -44.8(5)
N8 Lu1 C97 N12 175.2(7)
N5 Lu1 C97 N12 117.3(4)
N9 Lu1 C97 N12 -131.4(4)
N13 Lu1 C97 N12 20.5(5)
C105 Lu1 C97 N12 -12.4(5)
Lu2 Lu1 C97 N12 63.9(5)
N12 Lu1 C97 N8 -175.2(7)
N10 Lu1 C97 N8 140.0(4)
N5 Lu1 C97 N8 -57.9(5)
N9 Lu1 C97 N8 53.3(4)
N13 Lu1 C97 N8 -154.7(4)
C105 Lu1 C97 N8 172.4(4)
Lu2 Lu1 C97 N8 -111.4(4)
C100 C99 C98 N12 -6.1(16)
C200 C99 C98 N12 19.2(17)
C97 N12 C98 C99 0.4(11)
Lu1 N12 C98 C99 164.3(8)
N6B Lu2 N13 C105 -26.5(6)
O1B Lu2 N13 C105 -102.8(18)
N3 Lu2 N13 C105 36.8(5)
N1 Lu2 N13 C105 -160.1(5)
O1 Lu2 N13 C105 -95(2)
N6 Lu2 N13 C105 -16.8(7)
N2 Lu2 N13 C105 119.4(5)
N5 Lu2 N13 C105 -103.5(5)
C47B Lu2 N13 C105 0.5(7)
C39 Lu2 N13 C105 -131.5(5)
C47 Lu2 N13 C105 8.7(6)
N6B Lu2 N13 C106 -160.8(5)
O1B Lu2 N13 C106 122.9(18)
N3 Lu2 N13 C106 -97.5(4)
N1 Lu2 N13 C106 65.7(4)
O1 Lu2 N13 C106 131(2)
N6 Lu2 N13 C106 -151.1(6)
N2 Lu2 N13 C106 -14.9(4)
N5 Lu2 N13 C106 122.3(4)
C47B Lu2 N13 C106 -133.7(6)
C39 Lu2 N13 C106 94.3(4)
C47 Lu2 N13 C106 -125.5(5)
N6B Lu2 N13 Lu1 67.6(4)
O1B Lu2 N13 Lu1 -8.7(18)
N3 Lu2 N13 Lu1 130.93(19)
N1 Lu2 N13 Lu1 -65.88(18)
O1 Lu2 N13 Lu1 -1(2)
N6 Lu2 N13 Lu1 77.3(5)
N2 Lu2 N13 Lu1 -146.46(17)
N5 Lu2 N13 Lu1 -9.35(18)
C47B Lu2 N13 Lu1 94.7(5)
C39 Lu2 N13 Lu1 -37.3(2)
C47 Lu2 N13 Lu1 102.9(4)
N12 Lu1 N13 C105 -93.8(4)
N10 Lu1 N13 C105 17.2(4)
N8 Lu1 N13 C105 -122.2(4)
N5 Lu1 N13 C105 136.3(4)
N9 Lu1 N13 C105 33.9(5)
C97 Lu1 N13 C105 -103.5(4)
Lu2 Lu1 N13 C105 126.3(4)
N12 Lu1 N13 C106 22.8(5)
N10 Lu1 N13 C106 133.7(5)
N8 Lu1 N13 C106 -5.7(6)
N5 Lu1 N13 C106 -107.1(5)
N9 Lu1 N13 C106 150.4(4)
C97 Lu1 N13 C106 13.0(5)
C105 Lu1 N13 C106 116.5(7)
Lu2 Lu1 N13 C106 -117.2(5)
N12 Lu1 N13 Lu2 139.9(2)
N10 Lu1 N13 Lu2 -109.1(2)
N8 Lu1 N13 Lu2 111.5(3)
N5 Lu1 N13 Lu2 10.04(19)
N9 Lu1 N13 Lu2 -92.4(3)
C97 Lu1 N13 Lu2 130.2(2)
C105 Lu1 N13 Lu2 -126.3(4)
N12 Lu1 N5 C40 130.2(5)
N10 Lu1 N5 C40 -98.3(5)
N8 Lu1 N5 C40 71.4(6)
N9 Lu1 N5 C40 -13.1(6)
N13 Lu1 N5 C40 -150.0(6)
C97 Lu1 N5 C40 96.9(6)
C105 Lu1 N5 C40 -128.9(5)
Lu2 Lu1 N5 C40 -140.5(6)
N12 Lu1 N5 C39 4.2(6)
N10 Lu1 N5 C39 135.7(5)
N8 Lu1 N5 C39 -54.6(5)
N9 Lu1 N5 C39 -139.2(5)
N13 Lu1 N5 C39 84.0(5)
C97 Lu1 N5 C39 -29.1(5)
C105 Lu1 N5 C39 105.1(5)
Lu2 Lu1 N5 C39 93.5(5)
N12 Lu1 N5 Lu2 -89.3(3)
N10 Lu1 N5 Lu2 42.2(2)
N8 Lu1 N5 Lu2 -148.0(2)
N9 Lu1 N5 Lu2 127.4(2)
N13 Lu1 N5 Lu2 -9.46(18)
C97 Lu1 N5 Lu2 -122.6(2)
C105 Lu1 N5 Lu2 11.6(2)
N6B Lu2 N5 C40 39.2(8)
O1B Lu2 N5 C40 -45.5(8)
N3 Lu2 N5 C40 32.6(8)
N1 Lu2 N5 C40 -134.3(7)
O1 Lu2 N5 C40 -44.3(8)
N13 Lu2 N5 C40 134.3(7)
N6 Lu2 N5 C40 40.3(8)
N2 Lu2 N5 C40 -135.1(7)
C47B Lu2 N5 C40 32.0(8)
C39 Lu2 N5 C40 -117.8(8)
C47 Lu2 N5 C40 33.0(8)
N6B Lu2 N5 C39 157.0(5)
O1B Lu2 N5 C39 72.3(6)
N3 Lu2 N5 C39 150.5(4)
N1 Lu2 N5 C39 -16.5(4)
O1 Lu2 N5 C39 73.5(5)
N13 Lu2 N5 C39 -107.9(4)
N6 Lu2 N5 C39 158.1(5)
N2 Lu2 N5 C39 -17.3(5)
C47B Lu2 N5 C39 149.9(5)
C47 Lu2 N5 C39 150.9(5)
N6B Lu2 N5 Lu1 -85.2(4)
O1B Lu2 N5 Lu1 -170.0(5)
N3 Lu2 N5 Lu1 -91.8(3)
N1 Lu2 N5 Lu1 101.2(3)
O1 Lu2 N5 Lu1 -168.8(4)
N13 Lu2 N5 Lu1 9.84(18)
N6 Lu2 N5 Lu1 -84.1(4)
N2 Lu2 N5 Lu1 100.4(3)
C47B Lu2 N5 Lu1 -92.4(4)
C39 Lu2 N5 Lu1 117.7(4)
C47 Lu2 N5 Lu1 -91.4(4)
C66 C67 N9 C70 175.8(7)
C68 C67 N9 C70 -3.0(8)
C66 C67 N9 Lu1 -43.2(10)
C68 C67 N9 Lu1 137.9(5)
C69 C70 N9 C67 4.4(8)
C59 C70 N9 C67 -172.7(7)
C69 C70 N9 Lu1 -140.1(5)
C59 C70 N9 Lu1 42.7(10)
N12 Lu1 N9 C67 129.5(5)
N10 Lu1 N9 C67 27.1(5)
N8 Lu1 N9 C67 177.3(6)
N5 Lu1 N9 C67 -82.2(5)
N13 Lu1 N9 C67 13.0(7)
C97 Lu1 N9 C67 153.6(5)
C105 Lu1 N9 C67 30.3(6)
Lu2 Lu1 N9 C67 -39.9(6)
N12 Lu1 N9 C70 -94.2(5)
N10 Lu1 N9 C70 163.4(5)
N8 Lu1 N9 C70 -46.4(5)
N5 Lu1 N9 C70 54.0(5)
N13 Lu1 N9 C70 149.2(5)
C97 Lu1 N9 C70 -70.1(5)
C105 Lu1 N9 C70 166.6(5)
Lu2 Lu1 N9 C70 96.3(5)
N11 C97 N8 P3 27.1(10)
N12 C97 N8 P3 -152.3(5)
Lu1 C97 N8 P3 -148.3(6)
N11 C97 N8 Lu1 175.5(7)
N12 C97 N8 Lu1 -4.0(6)
N12 Lu1 N8 C97 2.7(4)
N10 Lu1 N8 C97 -65.9(5)
N5 Lu1 N8 C97 131.4(4)
N9 Lu1 N8 C97 -127.2(4)
N13 Lu1 N8 C97 36.6(6)
C105 Lu1 N8 C97 -12.2(6)
Lu2 Lu1 N8 C97 99.0(4)
N12 Lu1 N8 P3 145.3(6)
N10 Lu1 N8 P3 76.7(6)
N5 Lu1 N8 P3 -86.0(5)
N9 Lu1 N8 P3 15.4(5)
N13 Lu1 N8 P3 179.2(3)
C97 Lu1 N8 P3 142.6(8)
C105 Lu1 N8 P3 130.4(4)
Lu2 Lu1 N8 P3 -118.3(4)
C91 P4 N10 C105 45.7(7)
C66 P4 N10 C105 163.3(6)
C85 P4 N10 C105 -81.7(7)
C91 P4 N10 Lu1 -170.3(4)
C66 P4 N10 Lu1 -52.7(5)
C85 P4 N10 Lu1 62.2(5)
N12 Lu1 N10 C105 57.1(5)
N8 Lu1 N10 C105 112.3(5)
N5 Lu1 N10 C105 -85.8(4)
N9 Lu1 N10 C105 173.9(5)
N13 Lu1 N10 C105 -17.6(4)
C97 Lu1 N10 C105 77.6(5)
Lu2 Lu1 N10 C105 -57.1(4)
N12 Lu1 N10 P4 -93.5(4)
N8 Lu1 N10 P4 -38.3(6)
N5 Lu1 N10 P4 123.5(4)
N9 Lu1 N10 P4 23.3(4)
N13 Lu1 N10 P4 -168.2(5)
C97 Lu1 N10 P4 -73.0(5)
C105 Lu1 N10 P4 -150.6(7)
Lu2 Lu1 N10 P4 152.3(4)
C105 N13 C106 C107 -19.9(9)
Lu2 N13 C106 C107 121.7(6)
Lu1 N13 C106 C107 -126.3(6)
C108 N14 C105 N10 167.6(9)
C208 N14 C105 N10 -164.9(9)
C108 N14 C105 N13 -2.5(15)
C208 N14 C105 N13 25.1(13)
C108 N14 C105 Lu1 95.6(13)
C208 N14 C105 Lu1 123.2(11)
P4 N10 C105 N14 9.1(12)
Lu1 N10 C105 N14 -144.5(8)
P4 N10 C105 N13 -179.0(5)
Lu1 N10 C105 N13 27.4(6)
P4 N10 C105 Lu1 153.6(7)
C106 N13 C105 N14 16.5(12)
Lu2 N13 C105 N14 -116.4(9)
Lu1 N13 C105 N14 146.2(9)
C106 N13 C105 N10 -154.8(6)
Lu2 N13 C105 N10 72.3(7)
Lu1 N13 C105 N10 -25.1(6)
C106 N13 C105 Lu1 -129.7(5)
Lu2 N13 C105 Lu1 97.4(4)
N12 Lu1 C105 N14 -33.1(10)
N10 Lu1 C105 N14 92.7(11)
N8 Lu1 C105 N14 -20.4(12)
N5 Lu1 C105 N14 -163.3(10)
N9 Lu1 C105 N14 86.3(10)
N13 Lu1 C105 N14 -117.7(12)
C97 Lu1 C105 N14 -27.2(11)
Lu2 Lu1 C105 N14 -154.2(11)
N12 Lu1 C105 N10 -125.8(4)
N8 Lu1 C105 N10 -113.1(5)
N5 Lu1 C105 N10 104.0(4)
N9 Lu1 C105 N10 -6.4(5)
N13 Lu1 C105 N10 149.6(7)
C97 Lu1 C105 N10 -119.9(4)
Lu2 Lu1 C105 N10 113.1(4)
N12 Lu1 C105 N13 84.6(4)
N10 Lu1 C105 N13 -149.6(7)
N8 Lu1 C105 N13 97.2(5)
N5 Lu1 C105 N13 -45.6(4)
N9 Lu1 C105 N13 -156.0(4)
C97 Lu1 C105 N13 90.5(4)
Lu2 Lu1 C105 N13 -36.5(3)
C10 C9 N2 C12 -0.8(7)
C8 C9 N2 C12 177.5(6)
C10 C9 N2 Lu2 151.6(4)
C8 C9 N2 Lu2 -30.1(9)
C11 C12 N2 C9 2.0(6)
C1 C12 N2 C9 -175.2(6)
C11 C12 N2 Lu2 -150.6(4)
C1 C12 N2 Lu2 32.2(9)
N6B Lu2 N2 C9 17.6(8)
O1B Lu2 N2 C9 104.4(8)
N3 Lu2 N2 C9 15.8(5)
N1 Lu2 N2 C9 -172.7(5)
O1 Lu2 N2 C9 98.7(6)
N13 Lu2 N2 C9 -86.9(5)
N6 Lu2 N2 C9 14.4(8)
N5 Lu2 N2 C9 -172.1(4)
C47B Lu2 N2 C9 21.8(6)
C39 Lu2 N2 C9 179.1(5)
C47 Lu2 N2 C9 19.4(6)
N6B Lu2 N2 C12 164.2(7)
O1B Lu2 N2 C12 -108.9(8)
N3 Lu2 N2 C12 162.4(5)
N1 Lu2 N2 C12 -26.1(5)
O1 Lu2 N2 C12 -114.7(6)
N13 Lu2 N2 C12 59.8(5)
N6 Lu2 N2 C12 161.1(6)
N5 Lu2 N2 C12 -25.4(6)
C47B Lu2 N2 C12 168.4(6)
C39 Lu2 N2 C12 -34.3(5)
C47 Lu2 N2 C12 166.1(5)
C8 P2 N3 C47 171.3(8)
C27B P2 N3 C47 -69.5(10)
C27 P2 N3 C47 -67.5(10)
C33 P2 N3 C47 56.7(9)
C8 P2 N3 C47B -179.0(9)
C27B P2 N3 C47B -59.8(10)
C27 P2 N3 C47B -57.8(10)
C33 P2 N3 C47B 66.4(10)
C8 P2 N3 Lu2 -42.3(5)
C27B P2 N3 Lu2 76.8(7)
C27 P2 N3 Lu2 78.8(7)
C33 P2 N3 Lu2 -157.0(5)
N6B Lu2 N3 C47 -6.4(8)
O1B Lu2 N3 C47 75.9(9)
N1 Lu2 N3 C47 146.6(8)
O1 Lu2 N3 C47 79.4(8)
N13 Lu2 N3 C47 -93.3(7)
N6 Lu2 N3 C47 -8.7(8)
N2 Lu2 N3 C47 172.5(7)
N5 Lu2 N3 C47 0.8(8)
C47B Lu2 N3 C47 1.8(11)
C39 Lu2 N3 C47 48.4(10)
N6B Lu2 N3 C47B -8.2(7)
O1B Lu2 N3 C47B 74.1(8)
N1 Lu2 N3 C47B 144.8(8)
O1 Lu2 N3 C47B 77.6(7)
N13 Lu2 N3 C47B -95.1(7)
N6 Lu2 N3 C47B -10.5(8)
N2 Lu2 N3 C47B 170.6(7)
N5 Lu2 N3 C47B -1.0(7)
C39 Lu2 N3 C47B 46.6(9)
C47 Lu2 N3 C47B -1.8(11)
N6B Lu2 N3 P2 -155.7(6)
O1B Lu2 N3 P2 -73.4(7)
N1 Lu2 N3 P2 -2.7(10)
O1 Lu2 N3 P2 -69.9(6)
N13 Lu2 N3 P2 117.4(5)
N6 Lu2 N3 P2 -158.0(7)
N2 Lu2 N3 P2 23.2(5)
N5 Lu2 N3 P2 -148.5(4)
C47B Lu2 N3 P2 -147.5(9)
C39 Lu2 N3 P2 -100.9(7)
C47 Lu2 N3 P2 -149.3(10)
N6B Lu2 N1 C39 8.0(7)
O1B Lu2 N1 C39 -66.3(7)
N3 Lu2 N1 C39 -137.9(6)
O1 Lu2 N1 C39 -71.6(5)
N13 Lu2 N1 C39 99.5(4)
N6 Lu2 N1 C39 7.8(8)
N2 Lu2 N1 C39 -163.8(4)
N5 Lu2 N1 C39 16.8(4)
C47B Lu2 N1 C39 -20.7(12)
C47 Lu2 N1 C39 -33.7(14)
N6B Lu2 N1 P1 161.0(6)
O1B Lu2 N1 P1 86.7(7)
N3 Lu2 N1 P1 15.1(9)
O1 Lu2 N1 P1 81.4(6)
N13 Lu2 N1 P1 -107.5(5)
N6 Lu2 N1 P1 160.8(7)
N2 Lu2 N1 P1 -10.8(4)
N5 Lu2 N1 P1 169.7(6)
C47B Lu2 N1 P1 132.3(11)
C39 Lu2 N1 P1 153.0(7)
C47 Lu2 N1 P1 119.3(13)
C39 N1 P1 C1 -175.2(5)
Lu2 N1 P1 C1 36.1(5)
C39 N1 P1 C21 67.2(6)
Lu2 N1 P1 C21 -81.6(5)
C39 N1 P1 C15 -56.9(6)
Lu2 N1 P1 C15 154.4(4)
C2 C1 P1 N1 148.6(5)
C12 C1 P1 N1 -37.1(6)
C2 C1 P1 C21 -86.7(6)
C12 C1 P1 C21 87.6(6)
C2 C1 P1 C15 28.6(6)
C12 C1 P1 C15 -157.1(6)
C26 C21 P1 N1 105.1(8)
C22 C21 P1 N1 -77.7(8)
C26 C21 P1 C1 -11.5(9)
C22 C21 P1 C1 165.7(7)
C26 C21 P1 C15 -128.4(8)
C22 C21 P1 C15 48.8(8)
C20 C15 P1 N1 -30.6(8)
C16 C15 P1 N1 151.6(7)
C20 C15 P1 C1 84.8(7)
C16 C15 P1 C1 -93.0(8)
C20 C15 P1 C21 -160.2(7)
C16 C15 P1 C21 22.0(8)
C97 N8 P3 C73B -76.4(7)
Lu1 N8 P3 C73B 148.9(5)
C97 N8 P3 C79B 34.8(8)
Lu1 N8 P3 C79B -99.9(5)
C97 N8 P3 C59 154.6(6)
Lu1 N8 P3 C59 19.9(6)
C97 N8 P3 C73 -89.8(6)
Lu1 N8 P3 C73 135.5(4)
C97 N8 P3 C79 44.7(7)
Lu1 N8 P3 C79 -90.0(5)
C60 C59 P3 N8 145.9(7)
C70 C59 P3 N8 -44.0(7)
C60 C59 P3 C73B 14.3(9)
C70 C59 P3 C73B -175.5(7)
C60 C59 P3 C79B -87.5(8)
C70 C59 P3 C79B 82.6(7)
C60 C59 P3 C73 27.3(8)
C70 C59 P3 C73 -162.6(6)
C60 C59 P3 C79 -102.3(7)
C70 C59 P3 C79 67.8(7)
C39 N5 C40 C41 15.9(11)
Lu1 N5 C40 C41 -114.6(8)
Lu2 N5 C40 C41 126.2(9)
C42 N4 C39 N1 178.7(7)
C42 N4 C39 N5 -4.4(13)
C42 N4 C39 Lu2 -111.5(13)
P1 N1 C39 N4 -7.9(10)
Lu2 N1 C39 N4 151.2(7)
P1 N1 C39 N5 174.6(4)
Lu2 N1 C39 N5 -26.4(5)
P1 N1 C39 Lu2 -159.1(6)
C40 N5 C39 N4 -15.9(11)
Lu1 N5 C39 N4 110.3(8)
Lu2 N5 C39 N4 -153.1(8)
C40 N5 C39 N1 161.3(6)
Lu1 N5 C39 N1 -72.4(6)
Lu2 N5 C39 N1 24.2(5)
C40 N5 C39 Lu2 137.2(6)
Lu1 N5 C39 Lu2 -96.6(3)
N6B Lu2 C39 N4 99.7(14)
O1B Lu2 C39 N4 21.8(15)
N3 Lu2 C39 N4 50.7(17)
N1 Lu2 C39 N4 -86.3(14)
O1 Lu2 C39 N4 19.4(14)
N13 Lu2 C39 N4 -166.5(14)
N6 Lu2 C39 N4 98.8(14)
N2 Lu2 C39 N4 -69.4(14)
N5 Lu2 C39 N4 122.9(15)
C47B Lu2 C39 N4 83.8(15)
C47 Lu2 C39 N4 81.3(15)
N6B Lu2 C39 N1 -174.0(5)
O1B Lu2 C39 N1 108.2(6)
N3 Lu2 C39 N1 137.0(6)
O1 Lu2 C39 N1 105.7(5)
N13 Lu2 C39 N1 -80.1(4)
N6 Lu2 C39 N1 -174.9(5)
N2 Lu2 C39 N1 16.9(4)
N5 Lu2 C39 N1 -150.8(6)
C47B Lu2 C39 N1 170.1(6)
C47 Lu2 C39 N1 167.6(5)
N6B Lu2 C39 N5 -23.2(5)
O1B Lu2 C39 N5 -101.0(6)
N3 Lu2 C39 N5 -72.2(7)
N1 Lu2 C39 N5 150.8(6)
O1 Lu2 C39 N5 -103.5(5)
N13 Lu2 C39 N5 70.6(4)
N6 Lu2 C39 N5 -24.1(6)
N2 Lu2 C39 N5 167.7(4)
C47B Lu2 C39 N5 -39.1(6)
C47 Lu2 C39 N5 -41.6(6)
N5 C40 C41 C42 2.8(15)
C39 N4 C42 C41 22.6(12)
C39 N4 C42 C43 147.7(10)
C40 C41 C42 N4 -22.0(13)
C40 C41 C42 C43 -143.9(10)
C22 C23 C24 C25 5(2)
C23 C24 C25 C26 -4(2)
C21 C26 C25 C24 0(2)
N4 C42 C43 Si1 170.8(9)
C41 C42 C43 Si1 -67.1(14)
C42 C43 Si1 C45 -41.7(14)
C42 C43 Si1 C46 -163.6(11)
C42 C43 Si1 C44 78.1(13)
N13 C106 C107 C108 10.8(12)
N13 C106 C107 C208 -19.6(12)
N6B Lu2 N6 C47 -159(5)
O1B Lu2 N6 C47 -84.1(12)
N3 Lu2 N6 C47 8.8(8)
N1 Lu2 N6 C47 -157.7(7)
O1 Lu2 N6 C47 -76.9(10)
N13 Lu2 N6 C47 112.8(10)
N2 Lu2 N6 C47 10.4(13)
N5 Lu2 N6 C47 -165.2(10)
C47B Lu2 N6 C47 -9.2(16)
C39 Lu2 N6 C47 -153.6(9)
N6B Lu2 N6 C48 1(3)
O1B Lu2 N6 C48 75(3)
N3 Lu2 N6 C48 168(3)
N1 Lu2 N6 C48 2(3)
O1 Lu2 N6 C48 83(3)
N13 Lu2 N6 C48 -88(2)
N2 Lu2 N6 C48 170(2)
N5 Lu2 N6 C48 -6(2)
C47B Lu2 N6 C48 150(4)
C39 Lu2 N6 C48 6(3)
C47 Lu2 N6 C48 159(3)
C48 N6 C47 N7 1(3)
Lu2 N6 C47 N7 168.7(17)
C48 N6 C47 N3 179.5(14)
Lu2 N6 C47 N3 -12.5(11)
C48 N6 C47 Lu2 -168.0(18)
C47B N3 C47 N7 -161(5)
P2 N3 C47 N7 -10.8(19)
Lu2 N3 C47 N7 -167.9(14)
C47B N3 C47 N6 20(4)
P2 N3 C47 N6 170.3(9)
Lu2 N3 C47 N6 13.1(12)
C47B N3 C47 Lu2 7(4)
P2 N3 C47 Lu2 157.2(7)
N6B Lu2 C47 N7 -124(7)
O1B Lu2 C47 N7 -37(7)
N3 Lu2 C47 N7 66(7)
N1 Lu2 C47 N7 -69(8)
O1 Lu2 C47 N7 -30(7)
N13 Lu2 C47 N7 159(7)
N6 Lu2 C47 N7 -130(8)
N2 Lu2 C47 N7 58(7)
N5 Lu2 C47 N7 -114(7)
C47B Lu2 C47 N7 -107(9)
C39 Lu2 C47 N7 -93(7)
N6B Lu2 C47 N6 5.9(13)
O1B Lu2 C47 N6 93.2(12)
N3 Lu2 C47 N6 -164.4(14)
N1 Lu2 C47 N6 60.5(17)
O1 Lu2 C47 N6 99.3(11)
N13 Lu2 C47 N6 -71.1(10)
N2 Lu2 C47 N6 -172.3(9)
N5 Lu2 C47 N6 16.1(11)
C47B Lu2 C47 N6 23(4)
C39 Lu2 C47 N6 37.0(12)
N6B Lu2 C47 N3 170.3(12)
O1B Lu2 C47 N3 -102.4(9)
N1 Lu2 C47 N3 -135.1(11)
O1 Lu2 C47 N3 -96.3(8)
N13 Lu2 C47 N3 93.3(7)
N6 Lu2 C47 N3 164.4(14)
N2 Lu2 C47 N3 -7.9(8)
N5 Lu2 C47 N3 -179.4(6)
C47B Lu2 C47 N3 -172(5)
C39 Lu2 C47 N3 -158.6(5)
N6 C47 N7 C50 -5(3)
N3 C47 N7 C50 176.7(14)
Lu2 C47 N7 C50 118(7)
C47 N7 C50 C49 11(3)
C47 N7 C50 C51 -137(4)
N7 C50 C49 C48 -14(4)
C51 C50 C49 C48 127(5)
C50 C49 C48 N6 10(4)
C47 N6 C48 C49 -3(3)
Lu2 N6 C48 C49 -160.7(19)
C49 C50 C51 Si2 40(7)
N7 C50 C51 Si2 -174(3)
C50 C51 Si2 C54 174(5)
C50 C51 Si2 C53 71(6)
C50 C51 Si2 C52 -62(6)
N8 P3 C79 C80 -98.4(5)
C73B P3 C79 C80 29.0(5)
C79B P3 C79 C80 44.6(16)
C59 P3 C79 C80 149.4(5)
C73 P3 C79 C80 30.0(7)
N8 P3 C79 C84 80.1(3)
C73B P3 C79 C84 -152.5(4)
C79B P3 C79 C84 -136.9(18)
C59 P3 C79 C84 -32.1(4)
C73 P3 C79 C84 -151.6(4)
C84 C79 C80 C81 0.0
P3 C79 C80 C81 178.5(3)
C79 C80 C81 C82 0.0
C80 C81 C82 C83 0.0
C81 C82 C83 C84 0.0
C82 C83 C84 C79 0.0
C80 C79 C84 C83 0.0
P3 C79 C84 C83 -178.4(4)
N8 P3 C73 C74 169.4(4)
C73B P3 C73 C74 47.0(19)
C79B P3 C73 C74 39.3(4)
C59 P3 C73 C74 -74.8(5)
C79 P3 C73 C74 43.2(8)
N8 P3 C73 C78 -4.4(4)
C73B P3 C73 C78 -127(2)
C79B P3 C73 C78 -134.5(4)
C59 P3 C73 C78 111.4(3)
C79 P3 C73 C78 -130.6(5)
C78 C73 C74 C75 0.0
P3 C73 C74 C75 -173.6(3)
C73 C74 C75 C76 0.0
C74 C75 C76 C77 0.0
C75 C76 C77 C78 0.0
C76 C77 C78 C73 0.0
C74 C73 C78 C77 0.0
P3 C73 C78 C77 173.9(3)
N6B Lu2 O1 C55 166.4(16)
O1B Lu2 O1 C55 -106(6)
N3 Lu2 O1 C55 102.6(15)
N1 Lu2 O1 C55 -59.5(15)
N13 Lu2 O1 C55 -124(2)
N6 Lu2 O1 C55 156.7(16)
N2 Lu2 O1 C55 21.5(15)
N5 Lu2 O1 C55 -115.9(15)
C47B Lu2 O1 C55 137.8(16)
C39 Lu2 O1 C55 -87.3(15)
C47 Lu2 O1 C55 129.9(16)
N6B Lu2 O1 C58 -22(2)
O1B Lu2 O1 C58 65(6)
N3 Lu2 O1 C58 -86(2)
N1 Lu2 O1 C58 112(2)
N13 Lu2 O1 C58 47(3)
N6 Lu2 O1 C58 -32(2)
N2 Lu2 O1 C58 -167(2)
N5 Lu2 O1 C58 55(2)
C47B Lu2 O1 C58 -51(2)
C39 Lu2 O1 C58 84(2)
C47 Lu2 O1 C58 -59(2)
C58 O1 C55 C56 -13(3)
Lu2 O1 C55 C56 159.8(15)
O1 C55 C56 C57 -17(3)
C55 C56 C57 C58 39(2)
C55 O1 C58 C57 41(3)
Lu2 O1 C58 C57 -131.5(15)
C56 C57 C58 O1 -48(3)
C98 C99 C100 C101 131.2(12)
C200 C99 C100 C101 48(3)
C98 C99 C100 N11 13.1(18)
C200 C99 C100 N11 -70(3)
C97 N11 C100 C99 -15.4(15)
C200 N11 C100 C99 87(3)
C97 N11 C100 C101 -132.6(10)
C200 N11 C100 C101 -30(2)
C99 C100 C101 Si3 174.3(9)
N11 C100 C101 Si3 -64.4(14)
C100 C101 Si3 C102 68.0(15)
C100 C101 Si3 C104 -177.3(15)
C100 C101 Si3 C103 -60.7(14)
C105 N14 C108 C107 -8.4(16)
C208 N14 C108 C107 -81.8(19)
C105 N14 C108 C109 107.9(11)
C208 N14 C108 C109 34.4(14)
C106 C107 C108 N14 4.2(15)
C208 C107 C108 N14 88.3(19)
C106 C107 C108 C109 -109.7(10)
C208 C107 C108 C109 -25.6(14)
N14 C108 C109 Si4 161.4(8)
C107 C108 C109 Si4 -78.3(12)
C108 C109 Si4 C112 -62.0(12)
C108 C109 Si4 C111 60.1(12)
C108 C109 Si4 C110 -179.9(10)
N3 P2 C27 C28 -112.5(9)
C8 P2 C27 C28 6.9(9)
C27B P2 C27 C28 -77(14)
C33 P2 C27 C28 119.1(9)
N3 P2 C27 C32 58.1(13)
C8 P2 C27 C32 177.5(10)
C27B P2 C27 C32 93(14)
C33 P2 C27 C32 -70.3(12)
C32 C27 C28 C29 0.0
P2 C27 C28 C29 170.6(12)
C27 C28 C29 C30 0.0
C28 C29 C30 C31 0.0
C29 C30 C31 C32 0.0
C30 C31 C32 C27 0.0
C28 C27 C32 C31 0.0
P2 C27 C32 C31 -170.5(12)
O1B Lu2 N6B C47B -83.3(12)
N3 Lu2 N6B C47B 9.8(9)
N1 Lu2 N6B C47B -158.1(8)
O1 Lu2 N6B C47B -76.0(10)
N13 Lu2 N6B C47B 113.2(9)
N6 Lu2 N6B C47B 21(4)
N2 Lu2 N6B C47B 7.9(13)
N5 Lu2 N6B C47B -165.5(10)
C39 Lu2 N6B C47B -154.0(9)
C47 Lu2 N6B C47B 4.9(11)
O1B Lu2 N6B C48B 85(2)
N3 Lu2 N6B C48B 178(2)
N1 Lu2 N6B C48B 10(3)
O1 Lu2 N6B C48B 92(2)
N13 Lu2 N6B C48B -79(2)
N6 Lu2 N6B C48B -171(6)
N2 Lu2 N6B C48B 176(2)
N5 Lu2 N6B C48B 3(2)
C47B Lu2 N6B C48B 168(3)
C39 Lu2 N6B C48B 14(2)
C47 Lu2 N6B C48B 173(3)
C48B N6B C47B N7B -11(3)
Lu2 N6B C47B N7B 163.1(18)
C48B N6B C47B N3 171.5(11)
Lu2 N6B C47B N3 -14.1(12)
C48B N6B C47B Lu2 -174.4(14)
C47 N3 C47B N7B 23(4)
P2 N3 C47B N7B -12.4(17)
Lu2 N3 C47B N7B -164.2(12)
C47 N3 C47B N6B -160(5)
P2 N3 C47B N6B 165.5(9)
Lu2 N3 C47B N6B 13.7(12)
C47 N3 C47B Lu2 -173(4)
P2 N3 C47B Lu2 151.8(7)
N6B Lu2 C47B N7B -134(5)
O1B Lu2 C47B N7B -41(5)
N3 Lu2 C47B N7B 62(5)
N1 Lu2 C47B N7B -87(5)
O1 Lu2 C47B N7B -34(5)
N13 Lu2 C47B N7B 156(5)
N6 Lu2 C47B N7B -144(6)
N2 Lu2 C47B N7B 51(5)
N5 Lu2 C47B N7B -119(5)
C39 Lu2 C47B N7B -100(5)
C47 Lu2 C47B N7B 68(6)
O1B Lu2 C47B N6B 92.5(11)
N3 Lu2 C47B N6B -164.6(13)
N1 Lu2 C47B N6B 46.4(17)
O1 Lu2 C47B N6B 99.1(10)
N13 Lu2 C47B N6B -70.9(9)
N6 Lu2 C47B N6B -10.2(17)
N2 Lu2 C47B N6B -175.0(8)
N5 Lu2 C47B N6B 14.7(10)
C39 Lu2 C47B N6B 33.5(12)
C47 Lu2 C47B N6B -159(5)
N6B Lu2 C47B N3 164.6(13)
O1B Lu2 C47B N3 -102.9(9)
N1 Lu2 C47B N3 -148.9(8)
O1 Lu2 C47B N3 -96.3(7)
N13 Lu2 C47B N3 93.7(6)
N6 Lu2 C47B N3 154.4(19)
N2 Lu2 C47B N3 -10.3(7)
N5 Lu2 C47B N3 179.3(5)
C39 Lu2 C47B N3 -161.9(4)
C47 Lu2 C47B N3 6(4)
N6B C47B N7B C50B -9(3)
N3 C47B N7B C50B 168.3(12)
Lu2 C47B N7B C50B 114(5)
C47B N7B C50B C49B 25(2)
C47B N7B C50B C51B 151.1(15)
N7B C50B C49B C48B -23(2)
C51B C50B C49B C48B -139.0(18)
C50B C49B C48B N6B 3(3)
C47B N6B C48B C49B 14(2)
Lu2 N6B C48B C49B -153.3(19)
C49B C50B C51B Si2B -162.2(17)
N7B C50B C51B Si2B 76(2)
C50B C51B Si2B C53B 143(3)
C50B C51B Si2B C54B -109(3)
C50B C51B Si2B C52B 26(3)
N8 P3 C79B C80B -109.9(6)
C73B P3 C79B C80B 14.5(9)
C59 P3 C79B C80B 130.3(7)
C73 P3 C79B C80B 16.4(7)
C79 P3 C79B C80B -151(2)
N8 P3 C79B C84B 68.9(4)
C73B P3 C79B C84B -166.7(3)
C59 P3 C79B C84B -50.9(4)
C73 P3 C79B C84B -164.9(3)
C79 P3 C79B C84B 28.2(19)
C84B C79B C80B C81B 0.0
P3 C79B C80B C81B 178.7(6)
C79B C80B C81B C82B 0.0
C80B C81B C82B C83B 0.0
C81B C82B C83B C84B 0.0
C82B C83B C84B C79B 0.0
C80B C79B C84B C83B 0.0
P3 C79B C84B C83B -178.9(5)
N8 P3 C73B C74B 163.3(6)
C79B P3 C73B C74B 39.1(8)
C59 P3 C73B C74B -70.9(6)
C73 P3 C73B C74B -134(2)
C79 P3 C73B C74B 43.0(6)
N8 P3 C73B C78B -23.8(4)
C79B P3 C73B C78B -148.0(3)
C59 P3 C73B C78B 102.0(3)
C73 P3 C73B C78B 39(2)
C79 P3 C73B C78B -144.0(3)
C78B C73B C74B C75B 0.0
P3 C73B C74B C75B 172.6(5)
C73B C74B C75B C76B 0.0
C74B C75B C76B C77B 0.0
C75B C76B C77B C78B 0.0
C76B C77B C78B C73B 0.0
C74B C73B C78B C77B 0.0
P3 C73B C78B C77B -173.3(5)
N6B Lu2 O1B C55B 175(3)
N3 Lu2 O1B C55B 112(3)
N1 Lu2 O1B C55B -50(3)
O1 Lu2 O1B C55B 83(6)
N13 Lu2 O1B C55B -107(3)
N6 Lu2 O1B C55B 165(3)
N2 Lu2 O1B C55B 30(3)
N5 Lu2 O1B C55B -107(3)
C47B Lu2 O1B C55B 146(3)
C39 Lu2 O1B C55B -77(3)
C47 Lu2 O1B C55B 138(3)
N6B Lu2 O1B C58B -7(2)
N3 Lu2 O1B C58B -70(2)
N1 Lu2 O1B C58B 129(2)
O1 Lu2 O1B C58B -99(7)
N13 Lu2 O1B C58B 71(3)
N6 Lu2 O1B C58B -16(2)
N2 Lu2 O1B C58B -151(2)
N5 Lu2 O1B C58B 72(2)
C47B Lu2 O1B C58B -36(2)
C39 Lu2 O1B C58B 101(2)
C47 Lu2 O1B C58B -43(2)
C58B O1B C55B C56B -28(3)
Lu2 O1B C55B C56B 150.7(19)
O1B C55B C56B C57B 46(3)
C55B C56B C57B C58B -48(3)
C56B C57B C58B O1B 34(3)
C55B O1B C58B C57B -7(3)
Lu2 O1B C58B C57B 175(2)
C97 N11 C200 C201 148.1(13)
C100 N11 C200 C201 58(2)
C97 N11 C200 C99 31(2)
C100 N11 C200 C99 -60(3)
C98 C99 C200 N11 -34(2)
C100 C99 C200 N11 75(3)
C98 C99 C200 C201 -144.5(17)
C100 C99 C200 C201 -35(2)
N11 C200 C201 Si3B 90(2)
C99 C200 C201 Si3B -155.1(17)
C200 C201 Si3B C202 -58(3)
C200 C201 Si3B C203 172(3)
C200 C201 Si3B C204 55(2)
C106 C107 C208 C209 165.3(10)
C108 C107 C208 C209 55.4(16)
C106 C107 C208 N14 55.2(11)
C108 C107 C208 N14 -54.7(15)
C105 N14 C208 C209 -168.2(10)
C108 N14 C208 C209 -49.8(16)
C105 N14 C208 C107 -57.1(11)
C108 N14 C208 C107 61.3(16)
C107 C208 C209 Si4B 78.3(15)
N14 C208 C209 Si4B -176.0(9)
C208 C209 Si4B C212 -170.3(13)
C208 C209 Si4B C210 70.6(15)
C208 C209 Si4B C211 -51.8(16)
N3 P2 C27B C28B -96.3(11)
C8 P2 C27B C28B 21.1(12)
C27 P2 C27B C28B 118(15)
C33 P2 C27B C28B 134.7(11)
N3 P2 C27B C32B 86.7(13)
C8 P2 C27B C32B -155.8(12)
C27 P2 C27B C32B -59(14)
C33 P2 C27B C32B -42.3(13)
C32B C27B C28B C29B 0.0
P2 C27B C28B C29B -176.9(13)
C27B C28B C29B C30B 0.0
C28B C29B C30B C31B 0.0
C29B C30B C31B C32B 0.0
C30B C31B C32B C27B 0.0
C28B C27B C32B C31B 0.0
P2 C27B C32B C31B 177.0(12)

loop_
_platon_squeeze_void_nr
_platon_squeeze_void_average_x
_platon_squeeze_void_average_y
_platon_squeeze_void_average_z
_platon_squeeze_void_volume
_platon_squeeze_void_count_electrons
_platon_squeeze_void_content
1 0.500 0.500 0.500 1133 249 ' '
